data_4304551
loop_
_publ_author_name
'Xiang-Jian Kong'
'Yan-Ping Ren'
'La-Sheng Long'
'Zhiping Zheng'
'Gary Nichol'
'Rong-Bin Huang'
'Lan-Sun Zheng'

_publ_section_title
;
Dual Shell-like Magnetic Clusters Containing NiII and LnIII (Ln = La, Pr, and
Nd) Ions
;
_journal_name_full 'Inorganic Chemistry'
_journal_page_first 2728
_journal_page_last 2739
_journal_paper_doi 10.1021/ic702079e
_journal_volume 47
_journal_year 2008
_chemical_absolute_configuration ad
_chemical_formula_sum 'C102 H265 N39 Nd20 Ni21 O254'
_chemical_formula_weight 10220.24
_chemical_name_systematic
; 
 ? 
;
_space_group_IT_number 198
_symmetry_cell_setting cubic
_symmetry_space_group_name_Hall 'P 2ac 2ab 3'
_symmetry_space_group_name_H-M 'P 21 3'
_atom_sites_solution_hydrogens geom
_atom_sites_solution_primary direct
_atom_sites_solution_secondary difmap
_audit_creation_method SHELXL-97
_cell_angle_alpha 90.00
_cell_angle_beta 90.00
_cell_angle_gamma 90.00
_cell_formula_units_Z 4
_cell_length_a 33.9178(8)
_cell_length_b 33.9178(8)
_cell_length_c 33.9178(8)
_cell_measurement_temperature 223(2)
_cell_volume 39019.6(16)
_computing_cell_refinement 'SHELXTL-Plus (Sheldrick, 1990)'
_computing_data_collection 'SHELXTL-Plus (Sheldrick, 1990)'
_computing_data_reduction 'SHELXTL-Plus (Sheldrick, 1990)'
_computing_molecular_graphics 'SHELXTL V.5.0 (Sheldrick, 1997)'
_computing_publication_material 'SHELXL-97 (Sheldrick, 1997)'
_computing_structure_refinement 'SHELXL-97 (Sheldrick, 1997)'
_computing_structure_solution 'SHELXS-97 (Sheldrick, 1990)'
_diffrn_ambient_temperature 223(2)
_diffrn_measured_fraction_theta_full 0.969
_diffrn_measured_fraction_theta_max 0.969
_diffrn_measurement_device_type 'Bruker Smart Apex CCD area detector'
_diffrn_measurement_method 'phi and omega scans'
_diffrn_radiation_monochromator graphite
_diffrn_radiation_source 'fine-focus sealed tube'
_diffrn_radiation_type MoK\a
_diffrn_radiation_wavelength 0.71073
_diffrn_reflns_av_R_equivalents 0.2266
_diffrn_reflns_av_sigmaI/netI 0.1603
_diffrn_reflns_limit_h_max 37
_diffrn_reflns_limit_h_min -40
_diffrn_reflns_limit_k_max 40
_diffrn_reflns_limit_k_min -40
_diffrn_reflns_limit_l_max 38
_diffrn_reflns_limit_l_min -40
_diffrn_reflns_number 180508
_diffrn_reflns_theta_full 25.00
_diffrn_reflns_theta_max 25.00
_diffrn_reflns_theta_min 1.20
_exptl_absorpt_coefficient_mu 3.694
_exptl_absorpt_correction_T_max 0.4037
_exptl_absorpt_correction_T_min 0.2872
_exptl_absorpt_correction_type multi-scan
_exptl_absorpt_process_details SADABS
_exptl_crystal_colour blue
_exptl_crystal_density_diffrn 1.740
_exptl_crystal_density_meas ?
_exptl_crystal_density_method .
_exptl_crystal_description block
_exptl_crystal_F_000 19880
_exptl_crystal_size_max 0.45
_exptl_crystal_size_mid 0.35
_exptl_crystal_size_min 0.30
_refine_diff_density_max 1.062
_refine_diff_density_min -0.777
_refine_diff_density_rms 0.132
_refine_ls_abs_structure_details 'Flack H D (1983), Acta Cryst. A39, 876-881'
_refine_ls_abs_structure_Flack -0.02(3)
_refine_ls_extinction_coef 0.000214(17)
_refine_ls_extinction_expression Fc^*^=kFc[1+0.001xFc^2^\l^3^/sin(2\q)]^-1/4^
_refine_ls_extinction_method SHELXL
_refine_ls_goodness_of_fit_ref 1.006
_refine_ls_hydrogen_treatment constr
_refine_ls_matrix_type full
_refine_ls_number_parameters 1280
_refine_ls_number_reflns 21693
_refine_ls_number_restraints 61
_refine_ls_restrained_S_all 1.004
_refine_ls_R_factor_all 0.1722
_refine_ls_R_factor_gt 0.0774
_refine_ls_shift/su_max 0.009
_refine_ls_shift/su_mean 0.000
_refine_ls_structure_factor_coef Fsqd
_refine_ls_weighting_details 'calc w=1/[\s^2^(Fo^2^)+(0.0639P)^2^+169.3604P] where P=(Fo^2^+2Fc^2^)/3'
_refine_ls_weighting_scheme calc
_refine_ls_wR_factor_gt 0.1555
_refine_ls_wR_factor_ref 0.2054
_reflns_number_gt 10939
_reflns_number_total 21693
_reflns_threshold_expression >2sigma(I)
_cod_data_source_file ic702079e-file005.cif
_cod_data_source_block nd
_cod_database_code 4304551

loop_
_symmetry_equiv_pos_as_xyz
'x, y, z'
'-x+1/2, -y, z+1/2'
'-x, y+1/2, -z+1/2'
'x+1/2, -y+1/2, -z'
'z, x, y'
'z+1/2, -x+1/2, -y'
'-z+1/2, -x, y+1/2'
'-z, x+1/2, -y+1/2'
'y, z, x'
'-y, z+1/2, -x+1/2'
'y+1/2, -z+1/2, -x'
'-y+1/2, -z, x+1/2'

loop_
_atom_site_label
_atom_site_type_symbol
_atom_site_fract_x
_atom_site_fract_y
_atom_site_fract_z
_atom_site_U_iso_or_equiv
_atom_site_adp_type
_atom_site_occupancy
_atom_site_symmetry_multiplicity
_atom_site_calc_flag
_atom_site_refinement_flags
_atom_site_disorder_assembly
_atom_site_disorder_group
Nd1 Nd 0.85840(3) 0.64160(3) 0.35840(3) 0.0667(5) Uani 1 3 d S . .
Nd2 Nd 1.04135(4) 0.69592(3) 0.40102(4) 0.0683(3) Uani 1 1 d . . .
Nd3 Nd 0.93946(4) 0.57615(3) 0.30559(3) 0.0652(3) Uani 1 1 d . . .
Nd4 Nd 1.05931(4) 0.45696(4) 0.42504(4) 0.0700(3) Uani 1 1 d . . .
Nd5 Nd 1.10897(4) 0.62822(4) 0.46902(4) 0.0718(3) Uani 1 1 d . . .
Nd6 Nd 1.04052(4) 0.45948(4) 0.54052(4) 0.0715(5) Uani 1 3 d S . .
Nd7 Nd 1.03941(4) 0.64310(4) 0.29237(4) 0.0742(4) Uani 1 1 d . . .
Nd8 Nd 1.14605(4) 0.53737(4) 0.39885(4) 0.0791(4) Uani 1 1 d . . .
Ni1 Ni 1.11671(9) 0.40440(9) 0.49895(10) 0.0860(9) Uani 1 1 d . . .
Ni2 Ni 0.87494(8) 0.64701(9) 0.25745(8) 0.0740(8) Uani 1 1 d . . .
Ni3 Ni 1.07237(9) 0.38527(9) 0.35291(10) 0.0832(9) Uani 1 1 d . . .
Ni4 Ni 0.94252(9) 0.51369(8) 0.22473(8) 0.0737(8) Uani 1 1 d . . .
Ni5 Ni 0.94297(9) 0.36677(8) 0.27300(8) 0.0756(8) Uani 1 1 d . . .
Ni6 Ni 0.96157(10) 0.29051(9) 0.40618(9) 0.0864(9) Uani 1 1 d . . .
Ni7 Ni 0.81000(9) 0.44108(9) 0.25485(8) 0.0780(8) Uani 1 1 d . . .
O1 O 1.1106(6) 0.4423(4) 0.5454(5) 0.104(6) Uani 1 1 d . . .
O2 O 1.1425(7) 0.4651(7) 0.6014(6) 0.106(8) Uani 1 1 d . . .
O3 O 1.1780(4) 0.4900(5) 0.4422(6) 0.099(5) Uani 1 1 d . . .
O4 O 1.1271(4) 0.4507(4) 0.4637(5) 0.086(5) Uani 1 1 d . . .
O5 O 0.9897(5) 0.6795(5) 0.2531(4) 0.094(5) Uani 1 1 d . . .
O6 O 0.9347(5) 0.6472(5) 0.2696(5) 0.086(5) Uani 1 1 d . . .
O7 O 0.8655(5) 0.6871(4) 0.3021(5) 0.081(4) Uani 1 1 d . . .
O8 O 0.8582(5) 0.7517(4) 0.3156(5) 0.083(5) Uani 1 1 d . . .
O9 O 1.0913(4) 0.3941(5) 0.4088(4) 0.080(4) Uani 1 1 d . . .
O10 O 1.1295(6) 0.3653(6) 0.4576(5) 0.113(7) Uani 1 1 d . . .
O11 O 1.0188(5) 0.2852(6) 0.3859(6) 0.107(6) Uani 1 1 d . . .
O12 O 1.0297(5) 0.3477(5) 0.3756(4) 0.083(5) Uani 1 1 d . . .
O13 O 0.8350(6) 0.4667(5) 0.2052(4) 0.105(6) Uani 1 1 d . . .
O14 O 0.8887(4) 0.4855(4) 0.2360(5) 0.076(4) Uani 1 1 d . . .
O15 O 0.8832(5) 0.6172(6) 0.2071(4) 0.103(5) Uani 1 1 d . . .
O16 O 0.9154(4) 0.5685(4) 0.2378(5) 0.075(4) Uani 1 1 d . . .
O17 O 0.9673(5) 0.4628(4) 0.2053(4) 0.086(4) Uani 1 1 d . . .
O18 O 0.9461(4) 0.4239(4) 0.2557(5) 0.074(4) Uani 1 1 d . . .
O19 O 1.0591(5) 0.3778(5) 0.2946(4) 0.088(5) Uani 1 1 d . . .
O20 O 0.9943(5) 0.3760(4) 0.3015(4) 0.079(4) Uani 1 1 d . . .
O21 O 0.8497(8) 0.2528(8) 0.4269(8) 0.216(14) Uani 1 1 d . . .
O22 O 0.9034(5) 0.2907(5) 0.4269(4) 0.093(5) Uani 1 1 d . . .
O23 O 0.9414(4) 0.3082(4) 0.2912(5) 0.078(4) Uani 1 1 d . . .
O24 O 0.9480(4) 0.3202(5) 0.3551(4) 0.088(5) Uani 1 1 d . . .
O25 O 0.7378(8) 0.3687(6) 0.3111(6) 0.152(9) Uani 1 1 d . . .
O26 O 0.7807(5) 0.4150(5) 0.3003(5) 0.094(5) Uani 1 1 d . . .
O27 O 0.8592(4) 0.4109(4) 0.2643(5) 0.069(4) Uani 1 1 d . . .
O28 O 0.8920(5) 0.3586(5) 0.2414(4) 0.084(5) Uani 1 1 d . . .
O29 O 0.9944(4) 0.5404(5) 0.2144(4) 0.081(4) Uani 1 1 d . . .
O30 O 0.9968(5) 0.5878(5) 0.2620(5) 0.093(5) Uani 1 1 d . . .
O31 O 1.1163(4) 0.4217(5) 0.3347(5) 0.099(5) Uani 1 1 d . . .
O32 O 1.1176(5) 0.4708(5) 0.3817(4) 0.088(5) Uani 1 1 d . . .
O33 O 0.9746(5) 0.6653(4) 0.3879(4) 0.077(4) Uani 1 1 d . . .
O34 O 0.9871(4) 0.6246(4) 0.3340(3) 0.065(4) Uani 1 1 d . . .
O35 O 0.9272(5) 0.6218(4) 0.3621(4) 0.074(4) Uani 1 1 d . . .
C33 C 1.0849(7) 0.6077(7) 0.3689(6) 0.076(6) Uani 1 1 d . . .
C34 C 1.0763(8) 0.5697(7) 0.3391(8) 0.090(8) Uani 1 1 d . . .
O36 O 1.1059(5) 0.5977(5) 0.4005(5) 0.097(5) Uani 1 1 d . . .
O37 O 1.0661(4) 0.6378(4) 0.3601(5) 0.075(4) Uani 1 1 d . . .
O38 O 1.0924(6) 0.5379(5) 0.3486(5) 0.111(6) Uani 1 1 d . . .
O39 O 1.0537(6) 0.5730(6) 0.3135(5) 0.121(7) Uani 1 1 d . . .
N10 N 0.9897(14) 0.5379(18) 0.394(2) 0.40(4) Uani 1 1 d . . .
O40 O 0.9738(6) 0.5425(4) 0.3590(5) 0.092(5) Uani 1 1 d . . .
O41 O 1.0131(5) 0.5045(5) 0.3974(5) 0.109(6) Uani 1 1 d . . .
O42 O 1.0314(9) 0.5643(10) 0.3827(6) 0.218(15) Uani 1 1 d . . .
N11 N 0.8020(12) 0.5550(6) 0.2297(8) 0.131(11) Uani 1 1 d . . .
O43 O 0.7652(12) 0.5564(18) 0.2185(9) 0.32(3) Uani 1 1 d . . .
O44 O 0.8260(8) 0.5562(8) 0.2001(7) 0.161(10) Uani 1 1 d . . .
O45 O 0.8154(6) 0.5519(5) 0.2636(6) 0.111(6) Uani 1 1 d . . .
O46 O 1.0324(4) 0.4273(4) 0.3674(4) 0.072(4) Uani 1 1 d . . .
H46A H 1.0308 0.4471 0.3460 0.086 Uiso 1 1 calc R . .
O47 O 0.9492(4) 0.5097(4) 0.2834(3) 0.063(4) Uani 1 1 d . . .
H47A H 0.9763 0.5010 0.2897 0.075 Uiso 1 1 calc R . .
O48 O 0.9186(4) 0.3891(4) 0.3197(3) 0.072(4) Uani 1 1 d . . .
H48A H 0.8952 0.3738 0.3280 0.087 Uiso 1 1 calc R . .
O49 O 0.9604(4) 0.3460(4) 0.4268(4) 0.079(4) Uani 1 1 d . . .
H49A H 0.9826 0.3495 0.4454 0.094 Uiso 1 1 calc R . .
O50 O 0.8303(4) 0.4753(4) 0.2987(4) 0.085(5) Uani 1 1 d . . .
H50A H 0.8272 0.5034 0.2916 0.101 Uiso 1 1 calc R . .
O51 O 1.0454(4) 0.6461(4) 0.4489(4) 0.082(4) Uani 1 1 d . . .
H51A H 1.0342 0.6256 0.4398 0.098 Uiso 1 1 d R . .
O52 O 0.8771(4) 0.6034(3) 0.3008(3) 0.062(4) Uani 1 1 d . . .
H52A H 0.8573 0.5827 0.2954 0.074 Uiso 1 1 calc R . .
O53 O 1.0613(4) 0.4200(4) 0.4823(4) 0.076(4) Uani 1 1 d . . .
H53A H 1.0444 0.3963 0.4796 0.091 Uiso 1 1 calc R . .
O55 O 1.0891(4) 0.5256(4) 0.4363(3) 0.068(4) Uani 1 1 d . . .
O56 O 1.0743(4) 0.5646(5) 0.4898(4) 0.077(4) Uani 1 1 d . . .
O57 O 1.0489(4) 0.5004(4) 0.4834(4) 0.069(4) Uani 1 1 d . . .
N12 N 0.9908(6) 0.1594(8) 0.3509(9) 0.216(19) Uani 1 1 d D . .
O62 O 1.0052(12) 0.1776(12) 0.3794(11) 0.270(7) Uani 1 1 d DU . .
O63 O 1.0169(10) 0.1350(11) 0.3418(13) 0.270(7) Uani 1 1 d DU . .
O64 O 0.9549(7) 0.1639(13) 0.3438(14) 0.270(7) Uani 1 1 d DU . .
N1 N 1.1756(5) 0.4107(5) 0.5158(7) 0.085(6) Uani 1 1 d . . .
H1B H 1.1869 0.3861 0.5147 0.103 Uiso 1 1 calc R . .
N2 N 0.8862(6) 0.7001(5) 0.2277(6) 0.083(6) Uani 1 1 d . . .
H2A H 0.8752 0.6981 0.2030 0.099 Uiso 1 1 calc R . .
N3 N 1.1083(6) 0.3345(6) 0.3571(8) 0.105(7) Uani 1 1 d . . .
H3C H 1.1239 0.3332 0.3350 0.125 Uiso 1 1 calc R . .
N4 N 0.9160(7) 0.5246(7) 0.1695(5) 0.102(7) Uani 1 1 d . . .
H4A H 0.9336 0.5186 0.1498 0.123 Uiso 1 1 calc R . .
N5 N 0.9817(6) 0.3595(6) 0.2249(5) 0.077(5) Uani 1 1 d . . .
H5C H 0.9765 0.3363 0.2118 0.093 Uiso 1 1 calc R . .
N6 N 0.9431(6) 0.2422(5) 0.3766(6) 0.090(6) Uani 1 1 d . . .
H6A H 0.9615 0.2224 0.3792 0.108 Uiso 1 1 calc R . .
N7 N 0.7925(6) 0.3904(4) 0.2250(4) 0.070(5) Uani 1 1 d . . .
H7C H 0.7814 0.3970 0.2012 0.085 Uiso 1 1 calc R . .
N8 N 1.0697(7) 0.5321(8) 0.4704(6) 0.108(8) Uani 1 1 d . . .
N9 N 0.9638(7) 0.6394(7) 0.3634(7) 0.108(7) Uani 1 1 d . . .
O58 O 1.1861(6) 0.4994(5) 0.3578(7) 0.142(8) Uani 1 1 d . . .
O59 O 1.0567(6) 0.6252(7) 0.2234(7) 0.146(8) Uani 1 1 d . . .
C1 C 1.1775(8) 0.4224(8) 0.5528(8) 0.104(9) Uani 1 1 d . . .
H1A H 1.2024 0.4369 0.5552 0.125 Uiso 1 1 calc R . .
H1C H 1.1807 0.3984 0.5685 0.125 Uiso 1 1 calc R . .
C2 C 1.1428(8) 0.4504(10) 0.5775(12) 0.110(12) Uani 1 1 d . . .
C3 C 1.1941(9) 0.4346(9) 0.4843(9) 0.123(10) Uani 1 1 d . . .
H3A H 1.2073 0.4170 0.4657 0.148 Uiso 1 1 calc R . .
H3B H 1.2142 0.4517 0.4961 0.148 Uiso 1 1 calc R . .
C4 C 1.1624(9) 0.4616(10) 0.4607(9) 0.107(9) Uani 1 1 d . . .
C5 C 0.9279(10) 0.6998(9) 0.2231(7) 0.111(10) Uani 1 1 d . . .
H5A H 0.9370 0.7272 0.2243 0.134 Uiso 1 1 calc R . .
H5B H 0.9336 0.6901 0.1965 0.134 Uiso 1 1 calc R . .
C6 C 0.9533(7) 0.6758(10) 0.2521(8) 0.099(9) Uani 1 1 d . . .
C7 C 0.8669(9) 0.7313(6) 0.2476(6) 0.086(8) Uani 1 1 d . . .
H7A H 0.8402 0.7345 0.2370 0.104 Uiso 1 1 calc R . .
H7B H 0.8813 0.7559 0.2433 0.104 Uiso 1 1 calc R . .
C8 C 0.8646(6) 0.7227(8) 0.2918(10) 0.096(9) Uani 1 1 d . . .
C9 C 1.1343(13) 0.3409(9) 0.3922(10) 0.162(16) Uani 1 1 d . . .
H9A H 1.1586 0.3534 0.3827 0.195 Uiso 1 1 calc R . .
H9B H 1.1417 0.3148 0.4022 0.195 Uiso 1 1 calc R . .
C10 C 1.1198(9) 0.3650(8) 0.4271(12) 0.120(12) Uani 1 1 d . . .
C11 C 1.0823(7) 0.2982(9) 0.3581(10) 0.124(11) Uani 1 1 d . . .
H11A H 1.0945 0.2777 0.3744 0.149 Uiso 1 1 calc R . .
H11B H 1.0788 0.2877 0.3314 0.149 Uiso 1 1 calc R . .
C12 C 1.0407(6) 0.3104(10) 0.3762(8) 0.098(9) Uani 1 1 d . . .
C13 C 0.8829(9) 0.4981(7) 0.1671(9) 0.104(9) Uani 1 1 d . . .
H13A H 0.8615 0.5115 0.1529 0.125 Uiso 1 1 calc R . .
H13B H 0.8907 0.4752 0.1512 0.125 Uiso 1 1 calc R . .
C14 C 0.8675(10) 0.4840(9) 0.2041(8) 0.114(10) Uani 1 1 d . . .
C15 C 0.9044(9) 0.5636(7) 0.1655(7) 0.092(8) Uani 1 1 d . . .
H15A H 0.8791 0.5651 0.1516 0.110 Uiso 1 1 calc R . .
H15B H 0.9241 0.5784 0.1504 0.110 Uiso 1 1 calc R . .
C16 C 0.9003(8) 0.5814(8) 0.2087(8) 0.086(7) Uani 1 1 d . . .
C17 C 0.9713(7) 0.3940(6) 0.2000(8) 0.087(7) Uani 1 1 d . . .
H17A H 0.9936 0.3997 0.1824 0.104 Uiso 1 1 calc R . .
H17B H 0.9488 0.3870 0.1834 0.104 Uiso 1 1 calc R . .
C18 C 0.9615(10) 0.4301(7) 0.2219(9) 0.119(11) Uani 1 1 d . . .
C19 C 1.0206(8) 0.3601(8) 0.2389(7) 0.093(8) Uani 1 1 d . . .
H19A H 1.0360 0.3776 0.2218 0.112 Uiso 1 1 calc R . .
H19B H 1.0316 0.3335 0.2361 0.112 Uiso 1 1 calc R . .
C20 C 1.0268(8) 0.3735(8) 0.2818(11) 0.115(11) Uani 1 1 d . . .
C21 C 0.9056(10) 0.2296(11) 0.3939(12) 0.192(18) Uani 1 1 d . . .
H21A H 0.8879 0.2214 0.3726 0.230 Uiso 1 1 calc R . .
H21B H 0.9104 0.2066 0.4107 0.230 Uiso 1 1 calc R . .
C22 C 0.8860(16) 0.2597(8) 0.4171(9) 0.20(2) Uani 1 1 d . . .
C23 C 0.9396(13) 0.2537(6) 0.3332(7) 0.152(16) Uani 1 1 d . . .
H23A H 0.9141 0.2447 0.3230 0.182 Uiso 1 1 calc R . .
H23B H 0.9604 0.2404 0.3182 0.182 Uiso 1 1 calc R . .
C24 C 0.9432(6) 0.2985(8) 0.3267(8) 0.082(7) Uani 1 1 d . . .
C25 C 0.7629(7) 0.3726(7) 0.2507(9) 0.096(8) Uani 1 1 d . . .
H25A H 0.7371 0.3766 0.2384 0.116 Uiso 1 1 calc R . .
H25B H 0.7678 0.3442 0.2514 0.116 Uiso 1 1 calc R . .
C26 C 0.7605(8) 0.3861(10) 0.2900(8) 0.088(8) Uani 1 1 d . . .
C27 C 0.8277(7) 0.3668(7) 0.2188(8) 0.086(7) Uani 1 1 d . . .
H27A H 0.8359 0.3683 0.1911 0.103 Uiso 1 1 calc R . .
H27B H 0.8224 0.3391 0.2252 0.103 Uiso 1 1 calc R . .
C28 C 0.8596(7) 0.3825(11) 0.2449(7) 0.102(10) Uani 1 1 d . . .
C29 C 1.0450(7) 0.5850(13) 0.2122(12) 0.193(11) Uani 1 1 d DU . .
H29A H 1.0668 0.5670 0.2182 0.231 Uiso 1 1 calc R . .
H29B H 1.0408 0.5842 0.1836 0.231 Uiso 1 1 calc R . .
C30 C 1.0089(6) 0.5701(9) 0.2320(9) 0.108(10) Uani 1 1 d D . .
C31 C 1.1693(10) 0.4675(12) 0.3288(11) 0.143(12) Uani 1 1 d . . .
H31A H 1.1876 0.4454 0.3257 0.172 Uiso 1 1 calc R . .
H31B H 1.1634 0.4788 0.3029 0.172 Uiso 1 1 calc R . .
C32 C 1.1302(7) 0.4544(10) 0.3512(10) 0.112(10) Uani 1 1 d . . .
O2W O 0.9782(7) 0.2622(5) 0.4566(6) 0.140(8) Uani 1 1 d . . .
O3W O 0.7611(5) 0.4744(5) 0.2460(5) 0.106(6) Uani 1 1 d . . .
O4W O 1.1055(8) 0.6168(8) 0.2830(8) 0.184(11) Uani 1 1 d . . .
O5W O 1.1634(18) 0.5735(19) 0.3396(7) 0.54(5) Uani 1 1 d . . .
O6W O 1.1340(12) 0.3147(15) 0.5043(16) 0.36(3) Uani 1 1 d . . .
O7W O 1.0279(14) 0.6132(18) 0.7570(14) 0.35(3) Uani 1 1 d . . .
O8W O 0.8671(13) 0.8310(7) 0.2320(17) 0.36(3) Uani 1 1 d . . .
O9W O 0.7582(14) 0.7418(14) 0.2582(14) 0.27(3) Uani 1 3 d S . .
O10W O 0.9755(9) 0.5245(9) 0.4755(9) 0.176(17) Uani 1 3 d S . .
O11W O 0.8137(12) 0.8521(11) 0.3459(16) 0.32(3) Uani 1 1 d . . .
O12W O 0.8135(8) 0.8174(10) 0.2713(16) 0.27(2) Uani 1 1 d . . .
O13W O 0.6154(12) 0.6907(11) 0.3887(9) 0.265(19) Uani 1 1 d . . .
O14W O 0.9518(17) 0.9297(11) 0.3602(18) 0.40(4) Uani 1 1 d . . .
O15W O 0.8814(9) 0.3814(9) 0.1186(9) 0.27(3) Uani 1 3 d S . .
O16W O 0.7327(9) 0.4214(19) 0.5359(13) 0.41(3) Uani 1 1 d . . .
O17W O 0.8015(5) 0.4712(5) 0.5164(5) 0.099(5) Uani 1 1 d . . .
O18W O 0.6679(5) 0.4762(5) 0.5104(4) 0.108(6) Uani 1 1 d . . .
O19W O 1.1375(13) 0.3625(13) 0.6375(13) 0.29(3) Uani 1 3 d S . .
O20W O 0.8126(6) 0.6309(5) 0.1770(5) 0.122(7) Uani 1 1 d . . .
O21W O 0.7624(4) 0.3823(4) 0.5979(4) 0.078(4) Uani 1 1 d . . .
O22W O 0.8325(10) 0.6554(10) 0.686(3) 0.45(5) Uani 1 1 d . . .
O23W O 0.9304(8) 0.5696(8) 0.4304(8) 0.136(13) Uani 1 3 d S . .
O24W O 1.2070(17) 0.5496(13) 0.2976(13) 0.36(3) Uani 1 1 d . . .
O25W O 0.9774(18) 0.4844(17) 0.1157(17) 0.358(13) Uani 1 1 d U . .
O01 O 1.0288(9) 0.3382(11) 0.4767(13) 0.273(6) Uani 1 1 d DU . .
O02 O 1.0817(9) 0.3069(13) 0.4519(11) 0.273(6) Uani 1 1 d DU . .
O03 O 1.0528(13) 0.2764(8) 0.4896(12) 0.273(6) Uani 1 1 d DU . .
N13 N 1.0537(13) 0.3112(9) 0.4761(14) 0.273(6) Uani 1 1 d DU . .

loop_
_atom_site_aniso_label
_atom_site_aniso_U_11
_atom_site_aniso_U_22
_atom_site_aniso_U_33
_atom_site_aniso_U_23
_atom_site_aniso_U_13
_atom_site_aniso_U_12
Nd1 0.0667(5) 0.0667(5) 0.0667(5) -0.0001(6) 0.0001(6) -0.0001(6)
Nd2 0.0682(7) 0.0610(7) 0.0757(8) -0.0029(6) 0.0057(6) -0.0054(6)
Nd3 0.0713(7) 0.0642(7) 0.0600(7) -0.0023(6) 0.0018(6) -0.0036(6)
Nd4 0.0690(7) 0.0668(7) 0.0742(8) -0.0040(6) 0.0018(6) 0.0017(6)
Nd5 0.0678(8) 0.0712(8) 0.0765(8) -0.0051(6) 0.0046(6) -0.0054(6)
Nd6 0.0715(5) 0.0715(5) 0.0715(5) 0.0031(6) -0.0031(6) 0.0031(6)
Nd7 0.0771(8) 0.0752(8) 0.0704(8) 0.0015(6) 0.0076(7) -0.0074(7)
Nd8 0.0771(8) 0.0750(8) 0.0851(9) -0.0040(7) 0.0067(7) 0.0003(7)
Ni1 0.081(2) 0.078(2) 0.099(2) 0.0086(17) -0.0049(18) 0.0135(16)
Ni2 0.0787(19) 0.0762(19) 0.0670(17) 0.0092(15) -0.0096(15) 0.0032(15)
Ni3 0.0751(19) 0.0753(19) 0.099(2) -0.0184(17) 0.0068(17) 0.0017(15)
Ni4 0.092(2) 0.0663(17) 0.0632(17) -0.0040(14) 0.0122(15) -0.0122(15)
Ni5 0.088(2) 0.0696(18) 0.0690(17) -0.0119(14) 0.0061(15) -0.0027(15)
Ni6 0.105(2) 0.0673(18) 0.087(2) 0.0024(16) 0.0050(18) 0.0038(17)
Ni7 0.086(2) 0.0793(19) 0.0684(18) -0.0071(15) -0.0093(15) -0.0107(16)
O1 0.157(16) 0.063(9) 0.092(11) -0.023(9) 0.044(12) 0.010(10)
O2 0.102(14) 0.138(17) 0.078(13) -0.034(12) -0.010(11) 0.019(12)
O3 0.067(10) 0.077(11) 0.153(16) 0.011(11) 0.022(10) 0.007(8)
O4 0.063(9) 0.079(10) 0.115(12) 0.027(9) -0.001(9) -0.013(8)
O5 0.114(14) 0.119(13) 0.048(8) 0.014(8) 0.012(9) 0.016(11)
O6 0.073(10) 0.092(11) 0.093(11) 0.008(9) 0.015(9) -0.014(9)
O7 0.099(11) 0.048(8) 0.096(11) -0.005(8) -0.018(9) 0.008(8)
O8 0.104(12) 0.044(8) 0.100(12) 0.008(8) -0.004(9) 0.018(8)
O9 0.069(9) 0.110(12) 0.060(9) 0.013(8) 0.007(7) 0.021(9)
O10 0.123(14) 0.130(15) 0.088(12) -0.066(12) -0.013(11) 0.066(11)
O11 0.063(10) 0.116(14) 0.143(16) -0.001(12) 0.013(10) 0.000(10)
O12 0.101(11) 0.074(10) 0.073(9) -0.018(8) 0.046(8) 0.000(9)
O13 0.174(16) 0.112(12) 0.030(7) 0.030(8) -0.008(9) -0.075(12)
O14 0.088(10) 0.040(7) 0.100(12) 0.011(7) 0.024(9) -0.018(7)
O15 0.114(14) 0.129(15) 0.066(10) -0.022(10) -0.013(9) -0.010(12)
O16 0.071(9) 0.070(10) 0.084(10) 0.018(8) -0.017(8) 0.001(7)
O17 0.123(12) 0.071(10) 0.065(9) -0.023(8) 0.015(9) -0.004(10)
O18 0.078(10) 0.038(7) 0.107(12) 0.007(8) -0.010(9) -0.007(7)
O19 0.091(12) 0.096(11) 0.079(10) -0.021(9) 0.013(10) 0.004(10)
O20 0.088(11) 0.057(8) 0.093(10) -0.019(8) -0.021(9) 0.007(8)
O21 0.24(2) 0.19(2) 0.22(2) -0.100(19) 0.15(2) -0.16(2)
O22 0.109(12) 0.089(11) 0.081(10) 0.011(9) 0.020(9) 0.009(10)
O23 0.101(11) 0.047(8) 0.087(11) -0.034(8) -0.017(9) 0.003(8)
O24 0.087(11) 0.139(14) 0.037(8) 0.008(9) 0.005(8) 0.028(10)
O25 0.24(2) 0.115(15) 0.102(14) -0.030(12) 0.051(16) -0.086(17)
O26 0.083(11) 0.121(13) 0.077(10) 0.001(10) 0.027(9) -0.035(10)
O27 0.065(9) 0.058(9) 0.082(10) 0.002(8) 0.005(8) 0.016(7)
O28 0.093(12) 0.114(12) 0.046(8) -0.012(8) -0.018(8) -0.032(10)
O29 0.065(9) 0.093(10) 0.085(10) 0.017(9) 0.018(8) -0.052(9)
O30 0.097(12) 0.116(13) 0.066(10) -0.019(9) 0.024(9) 0.023(10)
O31 0.063(10) 0.096(12) 0.138(14) -0.011(11) 0.052(9) -0.024(9)
O32 0.104(12) 0.108(12) 0.054(9) -0.022(8) 0.008(8) 0.029(10)
O33 0.103(12) 0.049(8) 0.079(10) -0.018(8) -0.015(9) 0.005(8)
O34 0.068(9) 0.086(10) 0.041(7) 0.013(7) 0.019(7) 0.003(7)
O35 0.096(11) 0.074(9) 0.054(8) 0.013(7) 0.007(8) -0.027(8)
C33 0.094(17) 0.080(16) 0.054(13) 0.028(12) 0.013(12) 0.008(14)
C34 0.109(19) 0.050(14) 0.11(2) 0.005(13) -0.041(17) 0.008(14)
O36 0.093(12) 0.103(12) 0.096(12) 0.005(10) 0.018(10) -0.028(10)
O37 0.057(8) 0.053(8) 0.114(11) 0.021(8) -0.009(8) -0.010(7)
O38 0.145(15) 0.064(10) 0.122(14) -0.036(10) -0.015(12) 0.014(11)
O39 0.148(17) 0.133(16) 0.081(12) -0.004(11) -0.035(12) 0.031(14)
N10 0.17(4) 0.42(6) 0.61(10) 0.42(7) -0.04(5) -0.06(4)
O40 0.141(15) 0.055(9) 0.081(10) 0.005(8) 0.009(10) -0.005(9)
O41 0.118(14) 0.094(12) 0.114(13) 0.008(11) -0.057(11) -0.017(11)
O42 0.27(3) 0.31(3) 0.079(13) -0.029(17) -0.022(16) 0.22(3)
N11 0.25(3) 0.077(15) 0.067(16) 0.001(12) 0.01(2) 0.047(19)
O43 0.23(3) 0.60(9) 0.12(2) -0.03(3) -0.02(2) 0.19(5)
O44 0.19(2) 0.20(2) 0.090(15) 0.007(15) -0.013(15) -0.091(19)
O45 0.154(17) 0.067(11) 0.113(15) 0.021(10) 0.009(13) -0.026(10)
O46 0.068(8) 0.070(9) 0.077(9) 0.005(7) 0.030(7) 0.030(7)
O47 0.070(9) 0.082(9) 0.036(7) 0.001(6) -0.008(6) 0.023(7)
O48 0.066(8) 0.105(11) 0.046(7) 0.004(7) 0.027(6) -0.031(8)
O49 0.104(11) 0.055(8) 0.077(9) -0.024(7) 0.035(8) -0.026(8)
O50 0.103(11) 0.071(9) 0.080(10) -0.035(8) -0.024(9) -0.012(8)
O51 0.080(10) 0.074(9) 0.091(10) -0.018(8) -0.003(8) 0.014(8)
O52 0.093(9) 0.051(7) 0.042(7) 0.019(6) -0.005(7) -0.002(7)
O53 0.084(10) 0.052(8) 0.092(10) 0.019(7) -0.017(8) 0.033(7)
O55 0.082(9) 0.090(10) 0.030(7) 0.000(7) 0.017(7) 0.002(8)
O56 0.049(8) 0.094(11) 0.087(11) -0.017(9) 0.002(7) 0.001(8)
O57 0.056(8) 0.060(8) 0.091(10) 0.025(8) -0.018(7) -0.007(7)
N12 0.32(5) 0.21(3) 0.13(2) -0.02(2) 0.02(3) 0.14(4)
O62 0.271(7) 0.270(7) 0.271(7) -0.001(3) 0.000(3) 0.002(3)
O63 0.271(7) 0.270(7) 0.271(7) -0.001(3) 0.000(3) 0.002(3)
O64 0.271(7) 0.270(7) 0.271(7) -0.001(3) 0.000(3) 0.002(3)
N1 0.076(13) 0.067(12) 0.113(17) 0.003(12) -0.025(12) 0.009(10)
N2 0.081(13) 0.081(13) 0.086(13) 0.054(11) -0.005(11) 0.005(11)
N3 0.074(13) 0.082(14) 0.16(2) -0.051(14) 0.017(14) 0.015(11)
N4 0.17(2) 0.106(17) 0.028(9) -0.004(10) 0.030(11) -0.036(16)
N5 0.096(14) 0.089(14) 0.046(10) -0.026(10) 0.016(10) 0.007(11)
N6 0.133(17) 0.037(9) 0.101(14) -0.034(9) 0.004(13) 0.004(10)
N7 0.140(16) 0.041(9) 0.031(8) -0.004(7) -0.042(10) -0.020(10)
N8 0.136(19) 0.13(2) 0.058(13) 0.028(13) -0.029(13) 0.059(18)
N9 0.109(18) 0.094(16) 0.121(19) 0.051(15) 0.037(16) 0.014(15)
O58 0.152(17) 0.066(11) 0.21(2) -0.054(13) 0.019(16) -0.011(11)
O59 0.127(16) 0.153(18) 0.160(18) -0.051(15) 0.017(14) -0.064(14)
C1 0.11(2) 0.10(2) 0.10(2) 0.056(17) -0.014(17) -0.009(17)
C2 0.044(14) 0.13(3) 0.16(3) 0.07(2) -0.01(2) 0.015(17)
C3 0.13(2) 0.13(2) 0.11(2) 0.019(19) 0.019(19) 0.07(2)
C4 0.082(19) 0.12(2) 0.12(2) 0.01(2) -0.001(18) 0.034(19)
C5 0.16(3) 0.12(2) 0.057(15) 0.015(15) 0.029(17) 0.01(2)
C6 0.034(13) 0.18(3) 0.088(18) -0.032(19) -0.021(13) 0.013(16)
C7 0.17(2) 0.039(12) 0.050(13) 0.022(10) 0.012(14) 0.016(14)
C8 0.043(13) 0.080(18) 0.17(3) 0.034(19) -0.019(15) 0.003(12)
C9 0.25(4) 0.11(2) 0.13(3) -0.05(2) -0.08(3) 0.07(3)
C10 0.10(2) 0.076(17) 0.19(3) -0.08(2) 0.07(2) 0.000(16)
C11 0.086(18) 0.12(2) 0.17(3) -0.07(2) -0.003(19) -0.013(17)
C12 0.031(12) 0.14(2) 0.12(2) -0.059(19) 0.023(13) -0.018(15)
C13 0.13(2) 0.055(15) 0.13(2) 0.021(15) -0.009(19) -0.017(15)
C14 0.15(2) 0.12(2) 0.072(18) -0.018(16) -0.014(18) -0.10(2)
C15 0.13(2) 0.069(16) 0.078(16) -0.022(13) -0.003(15) -0.007(15)
C16 0.094(18) 0.086(18) 0.079(18) -0.012(15) 0.021(15) -0.024(16)
C17 0.081(15) 0.046(12) 0.13(2) -0.029(14) 0.023(15) -0.003(11)
C18 0.19(3) 0.063(16) 0.10(2) -0.017(16) -0.04(2) -0.089(19)
C19 0.11(2) 0.106(19) 0.060(14) -0.036(14) 0.020(14) -0.003(16)
C20 0.053(15) 0.10(2) 0.19(3) -0.03(2) 0.04(2) 0.041(15)
C21 0.18(3) 0.19(3) 0.20(3) -0.10(3) 0.05(3) -0.17(3)
C22 0.40(6) 0.075(18) 0.11(2) -0.079(17) 0.10(3) -0.14(3)
C23 0.36(5) 0.048(14) 0.047(14) 0.026(11) 0.01(2) -0.01(2)
C24 0.062(14) 0.12(2) 0.063(16) -0.003(16) 0.030(13) 0.007(14)
C25 0.060(14) 0.071(16) 0.16(3) -0.028(17) 0.013(16) -0.019(12)
C26 0.073(17) 0.12(2) 0.070(17) -0.029(17) -0.017(14) 0.005(16)
C27 0.069(15) 0.060(14) 0.13(2) 0.005(14) -0.027(14) -0.018(12)
C28 0.053(15) 0.18(3) 0.070(16) -0.040(18) 0.007(13) -0.043(18)
C29 0.193(12) 0.193(12) 0.191(12) -0.002(5) 0.002(5) 0.000(5)
C30 0.043(13) 0.14(2) 0.14(2) 0.05(2) 0.017(15) -0.063(15)
C31 0.13(3) 0.16(3) 0.14(3) -0.01(2) 0.03(2) -0.01(2)
C32 0.055(15) 0.14(3) 0.14(3) 0.02(2) 0.030(17) -0.004(17)
O2W 0.23(2) 0.085(12) 0.108(14) 0.012(11) -0.074(15) 0.022(13)
O3W 0.098(12) 0.106(13) 0.114(13) -0.016(10) -0.054(10) 0.008(10)
O4W 0.19(2) 0.19(2) 0.17(2) -0.037(18) 0.008(18) 0.11(2)
O5W 0.74(8) 0.81(9) 0.069(16) 0.07(3) 0.09(3) 0.64(8)
O6W 0.23(4) 0.42(6) 0.42(6) 0.21(5) -0.03(4) -0.19(4)
O7W 0.29(5) 0.49(8) 0.26(4) -0.07(5) -0.11(4) 0.12(5)
O8W 0.36(5) 0.065(15) 0.66(8) 0.12(3) 0.19(5) 0.00(2)
O9W 0.27(3) 0.27(3) 0.27(3) -0.05(4) 0.05(4) -0.05(4)
O10W 0.176(17) 0.176(17) 0.176(17) -0.02(2) 0.02(2) -0.02(2)
O11W 0.26(4) 0.21(3) 0.49(7) 0.18(4) 0.01(4) -0.06(3)
O12W 0.105(19) 0.19(3) 0.52(7) -0.04(4) 0.01(3) -0.017(18)
O13W 0.36(5) 0.27(4) 0.16(2) -0.11(2) -0.02(3) 0.16(3)
O14W 0.52(7) 0.16(3) 0.51(7) 0.00(4) 0.32(6) -0.06(4)
O15W 0.27(3) 0.27(3) 0.27(3) 0.06(3) 0.06(3) -0.06(3)
O16W 0.14(2) 0.74(8) 0.37(5) 0.38(5) 0.08(3) -0.05(4)
O17W 0.100(12) 0.077(10) 0.120(13) 0.003(9) 0.002(10) -0.016(9)
O18W 0.121(13) 0.137(14) 0.066(10) 0.009(9) -0.004(9) -0.088(11)
O19W 0.29(3) 0.29(3) 0.29(3) 0.01(4) -0.01(4) 0.01(4)
O20W 0.155(17) 0.100(13) 0.110(14) 0.000(11) -0.041(13) -0.009(12)
O21W 0.091(10) 0.064(9) 0.079(10) -0.008(7) 0.012(8) -0.036(8)
O22W 0.16(3) 0.14(3) 1.05(16) -0.01(5) 0.04(5) -0.07(2)
O23W 0.136(13) 0.136(13) 0.136(13) -0.075(17) 0.075(17) -0.075(17)
O24W 0.49(6) 0.29(4) 0.30(5) 0.05(4) 0.21(5) 0.22(5)
O25W 0.359(13) 0.361(13) 0.356(14) 0.000(5) 0.001(5) 0.000(5)
O01 0.273(6) 0.273(6) 0.272(6) 0.000(2) 0.000(2) -0.001(2)
O02 0.273(6) 0.273(6) 0.272(6) 0.000(2) 0.000(2) -0.001(2)
O03 0.273(6) 0.273(6) 0.272(6) 0.000(2) 0.000(2) -0.001(2)
N13 0.273(6) 0.273(6) 0.272(6) 0.000(2) 0.000(2) -0.001(2)

loop_
_atom_type_symbol
_atom_type_description
_atom_type_scat_dispersion_real
_atom_type_scat_dispersion_imag
_atom_type_scat_source
C C 0.0033 0.0016 'International Tables Vol C Tables 4.2.6.8 and 6.1.1.4'
H H 0.0000 0.0000 'International Tables Vol C Tables 4.2.6.8 and 6.1.1.4'
N N 0.0061 0.0033 'International Tables Vol C Tables 4.2.6.8 and 6.1.1.4'
O O 0.0106 0.0060 'International Tables Vol C Tables 4.2.6.8 and 6.1.1.4'
Ni Ni 0.3393 1.1124 'International Tables Vol C Tables 4.2.6.8 and 6.1.1.4'
Nd Nd -0.1943 3.0179 'International Tables Vol C Tables 4.2.6.8 and 6.1.1.4'

loop_
_geom_angle_atom_site_label_1
_geom_angle_atom_site_label_2
_geom_angle_atom_site_label_3
_geom_angle
_geom_angle_site_symmetry_1
_geom_angle_site_symmetry_3
_geom_angle_publ_flag
O52 Nd1 O52 119.997(5) . 6_566 ?
O52 Nd1 O52 119.997(6) . 12_664 ?
O52 Nd1 O52 119.997(5) 6_566 12_664 ?
O52 Nd1 O35 72.3(4) . 6_566 ?
O52 Nd1 O35 69.1(4) 6_566 6_566 ?
O52 Nd1 O35 132.3(4) 12_664 6_566 ?
O52 Nd1 O35 69.1(4) . . ?
O52 Nd1 O35 132.3(4) 6_566 . ?
O52 Nd1 O35 72.3(4) 12_664 . ?
O35 Nd1 O35 70.9(5) 6_566 . ?
O52 Nd1 O35 132.3(4) . 12_664 ?
O52 Nd1 O35 72.3(4) 6_566 12_664 ?
O52 Nd1 O35 69.1(4) 12_664 12_664 ?
O35 Nd1 O35 70.9(5) 6_566 12_664 ?
O35 Nd1 O35 70.9(5) . 12_664 ?
O52 Nd1 O7 69.4(5) . 6_566 ?
O52 Nd1 O7 71.7(4) 6_566 6_566 ?
O52 Nd1 O7 130.9(5) 12_664 6_566 ?
O35 Nd1 O7 96.8(5) 6_566 6_566 ?
O35 Nd1 O7 138.4(4) . 6_566 ?
O35 Nd1 O7 144.0(5) 12_664 6_566 ?
O52 Nd1 O7 71.7(4) . . ?
O52 Nd1 O7 130.9(5) 6_566 . ?
O52 Nd1 O7 69.4(5) 12_664 . ?
O35 Nd1 O7 144.0(4) 6_566 . ?
O35 Nd1 O7 96.8(5) . . ?
O35 Nd1 O7 138.4(4) 12_664 . ?
O7 Nd1 O7 69.7(6) 6_566 . ?
O52 Nd1 O7 130.9(5) . 12_664 ?
O52 Nd1 O7 69.4(5) 6_566 12_664 ?
O52 Nd1 O7 71.7(4) 12_664 12_664 ?
O35 Nd1 O7 138.4(4) 6_566 12_664 ?
O35 Nd1 O7 144.0(5) . 12_664 ?
O35 Nd1 O7 96.8(5) 12_664 12_664 ?
O7 Nd1 O7 69.7(6) 6_566 12_664 ?
O7 Nd1 O7 69.7(6) . 12_664 ?
O52 Nd1 Ni2 97.4(3) . 6_566 ?
O52 Nd1 Ni2 36.2(3) 6_566 6_566 ?
O52 Nd1 Ni2 132.0(3) 12_664 6_566 ?
O35 Nd1 Ni2 84.8(3) 6_566 6_566 ?
O35 Nd1 Ni2 154.7(3) . 6_566 ?
O35 Nd1 Ni2 108.3(3) 12_664 6_566 ?
O7 Nd1 Ni2 35.7(3) 6_566 6_566 ?
O7 Nd1 Ni2 99.0(4) . 6_566 ?
O7 Nd1 Ni2 60.9(3) 12_664 6_566 ?
O52 Nd1 Ni2 36.2(3) . . ?
O52 Nd1 Ni2 132.0(3) 6_566 . ?
O52 Nd1 Ni2 97.4(3) 12_664 . ?
O35 Nd1 Ni2 108.3(3) 6_566 . ?
O35 Nd1 Ni2 84.8(3) . . ?
O35 Nd1 Ni2 154.7(3) 12_664 . ?
O7 Nd1 Ni2 60.9(3) 6_566 . ?
O7 Nd1 Ni2 35.7(3) . . ?
O7 Nd1 Ni2 99.0(4) 12_664 . ?
Ni2 Nd1 Ni2 96.64(7) 6_566 . ?
O52 Nd1 Ni2 132.0(3) . 12_664 ?
O52 Nd1 Ni2 97.4(3) 6_566 12_664 ?
O52 Nd1 Ni2 36.2(3) 12_664 12_664 ?
O35 Nd1 Ni2 154.7(3) 6_566 12_664 ?
O35 Nd1 Ni2 108.3(3) . 12_664 ?
O35 Nd1 Ni2 84.8(3) 12_664 12_664 ?
O7 Nd1 Ni2 99.0(4) 6_566 12_664 ?
O7 Nd1 Ni2 60.9(3) . 12_664 ?
O7 Nd1 Ni2 35.7(3) 12_664 12_664 ?
Ni2 Nd1 Ni2 96.64(7) 6_566 12_664 ?
Ni2 Nd1 Ni2 96.64(7) . 12_664 ?
O51 Nd2 O50 137.6(5) . 12_664 ?
O51 Nd2 O47 77.8(4) . 12_664 ?
O50 Nd2 O47 117.3(5) 12_664 12_664 ?
O51 Nd2 O48 68.0(5) . 12_664 ?
O50 Nd2 O48 117.7(4) 12_664 12_664 ?
O47 Nd2 O48 124.3(4) 12_664 12_664 ?
O51 Nd2 O14 142.8(5) . 12_664 ?
O50 Nd2 O14 71.8(5) 12_664 12_664 ?
O47 Nd2 O14 66.2(4) 12_664 12_664 ?
O48 Nd2 O14 125.3(4) 12_664 12_664 ?
O51 Nd2 O33 83.0(5) . . ?
O50 Nd2 O33 69.8(4) 12_664 . ?
O47 Nd2 O33 66.9(4) 12_664 . ?
O48 Nd2 O33 143.3(4) 12_664 . ?
O14 Nd2 O33 91.4(4) 12_664 . ?
O51 Nd2 O18 91.3(5) . 12_664 ?
O50 Nd2 O18 130.1(4) 12_664 12_664 ?
O47 Nd2 O18 75.2(4) 12_664 12_664 ?
O48 Nd2 O18 63.4(4) 12_664 12_664 ?
O14 Nd2 O18 71.0(5) 12_664 12_664 ?
O33 Nd2 O18 142.0(4) . 12_664 ?
O51 Nd2 O27 137.0(4) . 12_664 ?
O50 Nd2 O27 64.1(4) 12_664 12_664 ?
O47 Nd2 O27 131.4(4) 12_664 12_664 ?
O48 Nd2 O27 69.1(4) 12_664 12_664 ?
O14 Nd2 O27 69.5(4) 12_664 12_664 ?
O33 Nd2 O27 133.6(4) . 12_664 ?
O18 Nd2 O27 72.3(4) 12_664 12_664 ?
O51 Nd2 O37 78.6(5) . . ?
O50 Nd2 O37 66.7(5) 12_664 . ?
O47 Nd2 O37 143.7(4) 12_664 . ?
O48 Nd2 O37 69.7(4) 12_664 . ?
O14 Nd2 O37 137.5(5) 12_664 . ?
O33 Nd2 O37 83.2(4) . . ?
O18 Nd2 O37 132.4(4) 12_664 . ?
O27 Nd2 O37 84.1(4) 12_664 . ?
O51 Nd2 Nd5 31.9(3) . . ?
O50 Nd2 Nd5 137.5(4) 12_664 . ?
O47 Nd2 Nd5 100.6(3) 12_664 . ?
O48 Nd2 Nd5 36.2(3) 12_664 . ?
O14 Nd2 Nd5 146.5(3) 12_664 . ?
O33 Nd2 Nd5 112.4(3) . . ?
O18 Nd2 Nd5 75.9(3) 12_664 . ?
O27 Nd2 Nd5 105.2(3) 12_664 . ?
O37 Nd2 Nd5 71.4(3) . . ?
O51 Nd2 Nd7 108.0(3) . . ?
O50 Nd2 Nd7 32.4(4) 12_664 . ?
O47 Nd2 Nd7 134.8(3) 12_664 . ?
O48 Nd2 Nd7 97.9(3) 12_664 . ?
O14 Nd2 Nd7 104.2(3) 12_664 . ?
O33 Nd2 Nd7 69.4(3) . . ?
O18 Nd2 Nd7 146.4(3) 12_664 . ?
O27 Nd2 Nd7 74.9(3) 12_664 . ?
O37 Nd2 Nd7 34.8(3) . . ?
Nd5 Nd2 Nd7 106.14(4) . . ?
O52 Nd3 O47 118.6(4) . . ?
O52 Nd3 O40 132.5(5) . . ?
O47 Nd3 O40 74.3(4) . . ?
O52 Nd3 O16 70.9(4) . . ?
O47 Nd3 O16 69.6(4) . . ?
O40 Nd3 O16 143.8(5) . . ?
O52 Nd3 O30 127.8(5) . . ?
O47 Nd3 O30 81.7(5) . . ?
O40 Nd3 O30 98.3(6) . . ?
O16 Nd3 O30 73.7(5) . . ?
O52 Nd3 O35 69.8(5) . . ?
O47 Nd3 O35 147.8(4) . . ?
O40 Nd3 O35 78.4(5) . . ?
O16 Nd3 O35 136.8(5) . . ?
O30 Nd3 O35 119.3(5) . . ?
O52 Nd3 O34 110.8(4) . . ?
O47 Nd3 O34 130.6(4) . . ?
O40 Nd3 O34 73.2(5) . . ?
O16 Nd3 O34 130.2(4) . . ?
O30 Nd3 O34 67.5(5) . . ?
O35 Nd3 O34 53.4(4) . . ?
O52 Nd3 O33 71.4(4) . 6_566 ?
O47 Nd3 O33 66.2(5) . 6_566 ?
O40 Nd3 O33 74.6(5) . 6_566 ?
O16 Nd3 O33 93.5(4) . 6_566 ?
O30 Nd3 O33 147.9(5) . 6_566 ?
O35 Nd3 O33 90.4(5) . 6_566 ?
O34 Nd3 O33 135.4(4) . 6_566 ?
O52 Nd3 O6 63.8(4) . . ?
O47 Nd3 O6 134.7(4) . . ?
O40 Nd3 O6 141.3(5) . . ?
O16 Nd3 O6 69.6(5) . . ?
O30 Nd3 O6 68.6(5) . . ?
O35 Nd3 O6 77.5(4) . . ?
O34 Nd3 O6 68.1(4) . . ?
O33 Nd3 O6 135.1(5) 6_566 . ?
O52 Nd3 Ni4 102.5(3) . . ?
O47 Nd3 Ni4 34.3(3) . . ?
O40 Nd3 Ni4 106.8(4) . . ?
O16 Nd3 Ni4 37.3(3) . . ?
O30 Nd3 Ni4 66.5(4) . . ?
O35 Nd3 Ni4 172.1(4) . . ?
O34 Nd3 Ni4 133.4(3) . . ?
O33 Nd3 Ni4 85.3(3) 6_566 . ?
O6 Nd3 Ni4 100.9(3) . . ?
O52 Nd3 Nd1 34.3(3) . . ?
O47 Nd3 Nd1 139.8(3) . . ?
O40 Nd3 Nd1 104.9(4) . . ?
O16 Nd3 Nd1 104.6(3) . . ?
O30 Nd3 Nd1 136.5(4) . . ?
O35 Nd3 Nd1 36.0(4) . . ?
O34 Nd3 Nd1 84.6(3) . . ?
O33 Nd3 Nd1 74.7(3) 6_566 . ?
O6 Nd3 Nd1 70.3(3) . . ?
Ni4 Nd3 Nd1 136.12(6) . . ?
O52 Nd3 Nd7 121.7(3) . . ?
O47 Nd3 Nd7 111.9(3) . . ?
O40 Nd3 Nd7 86.9(4) . . ?
O16 Nd3 Nd7 103.4(3) . . ?
O30 Nd3 Nd7 36.6(4) . . ?
O35 Nd3 Nd7 83.0(3) . . ?
O34 Nd3 Nd7 31.1(3) . . ?
O33 Nd3 Nd7 161.2(3) 6_566 . ?
O6 Nd3 Nd7 60.5(3) . . ?
Ni4 Nd3 Nd7 103.12(6) . . ?
Nd1 Nd3 Nd7 108.21(3) . . ?
O53 Nd4 O46 118.2(5) . . ?
O53 Nd4 O41 134.4(6) . . ?
O46 Nd4 O41 73.5(5) . . ?
O53 Nd4 O9 72.8(4) . . ?
O46 Nd4 O9 67.6(4) . . ?
O41 Nd4 O9 140.7(5) . . ?
O53 Nd4 O57 70.0(5) . . ?
O46 Nd4 O57 147.9(4) . . ?
O41 Nd4 O57 79.8(5) . . ?
O9 Nd4 O57 138.9(4) . . ?
O53 Nd4 O32 124.8(5) . . ?
O46 Nd4 O32 84.3(5) . . ?
O41 Nd4 O32 99.1(6) . . ?
O9 Nd4 O32 71.5(5) . . ?
O57 Nd4 O32 117.8(5) . . ?
O53 Nd4 O55 110.9(5) . . ?
O46 Nd4 O55 131.0(4) . . ?
O41 Nd4 O55 73.1(5) . . ?
O9 Nd4 O55 130.3(5) . . ?
O57 Nd4 O55 53.3(4) . . ?
O32 Nd4 O55 66.8(4) . . ?
O53 Nd4 O56 72.1(5) . 6_566 ?
O46 Nd4 O56 66.0(5) . 6_566 ?
O41 Nd4 O56 74.9(5) . 6_566 ?
O9 Nd4 O56 94.4(5) . 6_566 ?
O57 Nd4 O56 90.3(5) . 6_566 ?
O32 Nd4 O56 150.2(5) . 6_566 ?
O55 Nd4 O56 134.8(4) . 6_566 ?
O53 Nd4 O4 61.1(5) . . ?
O46 Nd4 O4 134.7(4) . . ?
O41 Nd4 O4 143.1(5) . . ?
O9 Nd4 O4 70.0(5) . . ?
O57 Nd4 O4 77.2(4) . . ?
O32 Nd4 O4 67.7(5) . . ?
O55 Nd4 O4 70.1(4) . . ?
O56 Nd4 O4 133.1(5) 6_566 . ?
O53 Nd4 N8 91.5(5) . . ?
O46 Nd4 N8 145.6(4) . . ?
O41 Nd4 N8 73.1(5) . . ?
O9 Nd4 N8 143.3(5) . . ?
O57 Nd4 N8 26.7(5) . . ?
O32 Nd4 N8 92.8(6) . . ?
O55 Nd4 N8 26.7(5) . . ?
O56 Nd4 N8 112.5(6) 6_566 . ?
O4 Nd4 N8 73.3(5) . . ?
O53 Nd4 Ni3 102.0(3) . . ?
O46 Nd4 Ni3 34.5(3) . . ?
O41 Nd4 Ni3 105.9(4) . . ?
O9 Nd4 Ni3 34.8(3) . . ?
O57 Nd4 Ni3 171.9(3) . . ?
O32 Nd4 Ni3 67.5(4) . . ?
O55 Nd4 Ni3 133.5(3) . . ?
O56 Nd4 Ni3 85.7(3) 6_566 . ?
O4 Nd4 Ni3 100.4(4) . . ?
N8 Nd4 Ni3 160.1(5) . . ?
O53 Nd4 Nd6 35.7(3) . . ?
O46 Nd4 Nd6 139.3(3) . . ?
O41 Nd4 Nd6 105.2(5) . . ?
O9 Nd4 Nd6 108.1(3) . . ?
O57 Nd4 Nd6 35.0(3) . . ?
O32 Nd4 Nd6 134.5(3) . . ?
O55 Nd4 Nd6 84.1(3) . . ?
O56 Nd4 Nd6 74.4(4) 6_566 . ?
O4 Nd4 Nd6 69.8(4) . . ?
N8 Nd4 Nd6 59.6(4) . . ?
Ni3 Nd4 Nd6 136.86(7) . . ?
O51 Nd5 O49 138.0(5) . 12_664 ?
O51 Nd5 O48 68.7(5) . 12_664 ?
O49 Nd5 O48 116.8(5) 12_664 12_664 ?
O51 Nd5 O46 77.3(5) . 12_664 ?
O49 Nd5 O46 117.5(5) 12_664 12_664 ?
O48 Nd5 O46 124.9(4) 12_664 12_664 ?
O51 Nd5 O12 141.6(5) . 12_664 ?
O49 Nd5 O12 72.1(5) 12_664 12_664 ?
O48 Nd5 O12 125.9(5) 12_664 12_664 ?
O46 Nd5 O12 65.6(4) 12_664 12_664 ?
O51 Nd5 O36 78.6(5) . . ?
O49 Nd5 O36 66.6(5) 12_664 . ?
O48 Nd5 O36 70.0(5) 12_664 . ?
O46 Nd5 O36 142.6(4) 12_664 . ?
O12 Nd5 O36 138.1(5) 12_664 . ?
O51 Nd5 O56 82.8(5) . . ?
O49 Nd5 O56 70.9(4) 12_664 . ?
O48 Nd5 O56 144.1(5) 12_664 . ?
O46 Nd5 O56 65.4(5) 12_664 . ?
O12 Nd5 O56 90.0(5) 12_664 . ?
O36 Nd5 O56 83.7(5) . . ?
O51 Nd5 O24 136.4(5) . 12_664 ?
O49 Nd5 O24 63.1(4) 12_664 12_664 ?
O48 Nd5 O24 68.0(5) 12_664 12_664 ?
O46 Nd5 O24 133.7(4) 12_664 12_664 ?
O12 Nd5 O24 72.2(5) 12_664 12_664 ?
O36 Nd5 O24 82.7(5) . 12_664 ?
O56 Nd5 O24 133.8(4) . 12_664 ?
O51 Nd5 O20 92.3(5) . 12_664 ?
O49 Nd5 O20 128.6(4) 12_664 12_664 ?
O48 Nd5 O20 64.1(4) 12_664 12_664 ?
O46 Nd5 O20 75.8(4) 12_664 12_664 ?
O12 Nd5 O20 70.3(4) 12_664 12_664 ?
O36 Nd5 O20 133.3(5) . 12_664 ?
O56 Nd5 O20 141.1(5) . 12_664 ?
O24 Nd5 O20 72.8(4) 12_664 12_664 ?
O51 Nd5 Nd2 32.0(4) . . ?
O49 Nd5 Nd2 137.4(4) 12_664 . ?
O48 Nd5 Nd2 36.7(3) 12_664 . ?
O46 Nd5 Nd2 100.4(3) 12_664 . ?
O12 Nd5 Nd2 146.6(3) 12_664 . ?
O36 Nd5 Nd2 71.5(4) . . ?
O56 Nd5 Nd2 112.4(3) . . ?
O24 Nd5 Nd2 104.6(3) 12_664 . ?
O20 Nd5 Nd2 76.9(3) 12_664 . ?
O51 Nd5 Nd8 108.0(3) . . ?
O49 Nd5 Nd8 32.7(3) 12_664 . ?
O48 Nd5 Nd8 97.4(3) 12_664 . ?
O46 Nd5 Nd8 134.6(3) 12_664 . ?
O12 Nd5 Nd8 104.8(3) 12_664 . ?
O36 Nd5 Nd8 34.5(4) . . ?
O56 Nd5 Nd8 70.5(3) . . ?
O24 Nd5 Nd8 73.5(3) 12_664 . ?
O20 Nd5 Nd8 145.8(3) 12_664 . ?
Nd2 Nd5 Nd8 105.93(4) . . ?
O57 Nd6 O57 72.4(5) 6_566 . ?
O57 Nd6 O57 72.4(5) 6_566 12_664 ?
O57 Nd6 O57 72.4(5) . 12_664 ?
O57 Nd6 O1 94.4(5) 6_566 6_566 ?
O57 Nd6 O1 138.0(5) . 6_566 ?
O57 Nd6 O1 142.5(5) 12_664 6_566 ?
O57 Nd6 O1 142.5(5) 6_566 . ?
O57 Nd6 O1 94.4(5) . . ?
O57 Nd6 O1 138.0(5) 12_664 . ?
O1 Nd6 O1 71.9(6) 6_566 . ?
O57 Nd6 O1 138.0(5) 6_566 12_664 ?
O57 Nd6 O1 142.5(5) . 12_664 ?
O57 Nd6 O1 94.4(5) 12_664 12_664 ?
O1 Nd6 O1 71.9(6) 6_566 12_664 ?
O1 Nd6 O1 71.9(6) . 12_664 ?
O57 Nd6 O53 72.9(4) 6_566 . ?
O57 Nd6 O53 68.6(4) . . ?
O57 Nd6 O53 133.8(4) 12_664 . ?
O1 Nd6 O53 69.4(5) 6_566 . ?
O1 Nd6 O53 69.7(5) . . ?
O1 Nd6 O53 131.8(5) 12_664 . ?
O57 Nd6 O53 68.6(4) 6_566 6_566 ?
O57 Nd6 O53 133.8(4) . 6_566 ?
O57 Nd6 O53 72.9(5) 12_664 6_566 ?
O1 Nd6 O53 69.7(5) 6_566 6_566 ?
O1 Nd6 O53 131.8(5) . 6_566 ?
O1 Nd6 O53 69.4(5) 12_664 6_566 ?
O53 Nd6 O53 119.978(14) . 6_566 ?
O57 Nd6 O53 133.8(4) 6_566 12_664 ?
O57 Nd6 O53 72.9(5) . 12_664 ?
O57 Nd6 O53 68.6(4) 12_664 12_664 ?
O1 Nd6 O53 131.8(5) 6_566 12_664 ?
O1 Nd6 O53 69.4(5) . 12_664 ?
O1 Nd6 O53 69.7(5) 12_664 12_664 ?
O53 Nd6 O53 119.978(14) . 12_664 ?
O53 Nd6 O53 119.977(14) 6_566 12_664 ?
O57 Nd6 Ni1 84.0(3) 6_566 6_566 ?
O57 Nd6 Ni1 155.4(3) . 6_566 ?
O57 Nd6 Ni1 107.5(3) 12_664 6_566 ?
O1 Nd6 Ni1 35.1(4) 6_566 6_566 ?
O1 Nd6 Ni1 100.4(4) . 6_566 ?
O1 Nd6 Ni1 61.7(4) 12_664 6_566 ?
O53 Nd6 Ni1 98.1(3) . 6_566 ?
O53 Nd6 Ni1 35.0(3) 6_566 6_566 ?
O53 Nd6 Ni1 130.9(3) 12_664 6_566 ?
O57 Nd6 Ni1 107.5(3) 6_566 . ?
O57 Nd6 Ni1 84.0(3) . . ?
O57 Nd6 Ni1 155.4(3) 12_664 . ?
O1 Nd6 Ni1 61.7(4) 6_566 . ?
O1 Nd6 Ni1 35.1(4) . . ?
O1 Nd6 Ni1 100.4(4) 12_664 . ?
O53 Nd6 Ni1 35.0(3) . . ?
O53 Nd6 Ni1 130.9(3) 6_566 . ?
O53 Nd6 Ni1 98.1(3) 12_664 . ?
Ni1 Nd6 Ni1 96.85(8) 6_566 . ?
O57 Nd6 Ni1 155.4(3) 6_566 12_664 ?
O57 Nd6 Ni1 107.5(3) . 12_664 ?
O57 Nd6 Ni1 84.0(3) 12_664 12_664 ?
O1 Nd6 Ni1 100.4(4) 6_566 12_664 ?
O1 Nd6 Ni1 61.7(4) . 12_664 ?
O1 Nd6 Ni1 35.1(4) 12_664 12_664 ?
O53 Nd6 Ni1 130.9(3) . 12_664 ?
O53 Nd6 Ni1 98.1(3) 6_566 12_664 ?
O53 Nd6 Ni1 35.0(3) 12_664 12_664 ?
Ni1 Nd6 Ni1 96.85(8) 6_566 12_664 ?
Ni1 Nd6 Ni1 96.85(8) . 12_664 ?
O34 Nd7 O50 75.1(4) . 12_664 ?
O34 Nd7 O4W 132.5(8) . . ?
O50 Nd7 O4W 124.1(8) 12_664 . ?
O34 Nd7 O37 72.6(4) . . ?
O50 Nd7 O37 68.9(5) 12_664 . ?
O4W Nd7 O37 75.9(7) . . ?
O34 Nd7 O5 86.7(5) . . ?
O50 Nd7 O5 74.7(5) 12_664 . ?
O4W Nd7 O5 137.7(7) . . ?
O37 Nd7 O5 141.6(5) . . ?
O34 Nd7 O59 132.6(5) . . ?
O50 Nd7 O59 138.7(6) 12_664 . ?
O4W Nd7 O59 64.6(8) . . ?
O37 Nd7 O59 140.2(7) . . ?
O5 Nd7 O59 77.1(7) . . ?
O34 Nd7 O26 140.2(5) . 12_664 ?
O50 Nd7 O26 65.4(4) 12_664 12_664 ?
O4W Nd7 O26 71.9(8) . 12_664 ?
O37 Nd7 O26 88.6(5) . 12_664 ?
O5 Nd7 O26 87.3(6) . 12_664 ?
O59 Nd7 O26 83.8(6) . 12_664 ?
O34 Nd7 O39 74.0(6) . . ?
O50 Nd7 O39 131.3(5) 12_664 . ?
O4W Nd7 O39 61.1(9) . . ?
O37 Nd7 O39 66.4(5) . . ?
O5 Nd7 O39 138.6(6) . . ?
O59 Nd7 O39 89.5(7) . . ?
O26 Nd7 O39 130.4(6) 12_664 . ?
O34 Nd7 O30 67.9(5) . . ?
O50 Nd7 O30 133.8(5) 12_664 . ?
O4W Nd7 O30 101.4(8) . . ?
O37 Nd7 O30 121.5(5) . . ?
O5 Nd7 O30 76.5(6) . . ?
O59 Nd7 O30 65.1(6) . . ?
O26 Nd7 O30 147.3(5) 12_664 . ?
O39 Nd7 O30 62.5(6) . . ?
O34 Nd7 Nd2 65.7(3) . . ?
O50 Nd7 Nd2 33.4(4) 12_664 . ?
O4W Nd7 Nd2 105.2(6) . . ?
O37 Nd7 Nd2 36.1(3) . . ?
O5 Nd7 Nd2 106.0(4) . . ?
O59 Nd7 Nd2 161.6(4) . . ?
O26 Nd7 Nd2 78.3(3) 12_664 . ?
O39 Nd7 Nd2 98.8(4) . . ?
O30 Nd7 Nd2 133.2(3) . . ?
O34 Nd7 Nd3 33.3(3) . . ?
O50 Nd7 Nd3 103.0(3) 12_664 . ?
O4W Nd7 Nd3 124.9(7) . . ?
O37 Nd7 Nd3 99.3(3) . . ?
O5 Nd7 Nd3 76.8(4) . . ?
O59 Nd7 Nd3 99.3(4) . . ?
O26 Nd7 Nd3 162.6(4) 12_664 . ?
O39 Nd7 Nd3 66.9(5) . . ?
O30 Nd7 Nd3 34.9(3) . . ?
Nd2 Nd7 Nd3 99.02(3) . . ?
O58 Nd8 O55 135.2(6) . . ?
O58 Nd8 O5W 69.1(11) . . ?
O55 Nd8 O5W 137.2(12) . . ?
O58 Nd8 O49 136.3(7) . 12_664 ?
O55 Nd8 O49 73.3(4) . 12_664 ?
O5W Nd8 O49 115.6(16) . 12_664 ?
O58 Nd8 O3 74.7(7) . . ?
O55 Nd8 O3 85.9(5) . . ?
O5W Nd8 O3 136.6(10) . . ?
O49 Nd8 O3 76.2(6) 12_664 . ?
O58 Nd8 O36 142.7(7) . . ?
O55 Nd8 O36 70.9(5) . . ?
O5W Nd8 O36 74.5(9) . . ?
O49 Nd8 O36 68.0(5) 12_664 . ?
O3 Nd8 O36 141.5(6) . . ?
O58 Nd8 O22 78.6(6) . 12_664 ?
O55 Nd8 O22 139.9(5) . 12_664 ?
O5W Nd8 O22 66.0(17) . 12_664 ?
O49 Nd8 O22 66.7(5) 12_664 12_664 ?
O3 Nd8 O22 84.2(5) . 12_664 ?
O36 Nd8 O22 94.1(5) . 12_664 ?
O58 Nd8 O38 91.2(7) . . ?
O55 Nd8 O38 76.7(6) . . ?
O5W Nd8 O38 66.8(16) . . ?
O49 Nd8 O38 131.7(5) 12_664 . ?
O3 Nd8 O38 138.0(6) . . ?
O36 Nd8 O38 66.8(6) . . ?
O22 Nd8 O38 132.3(6) 12_664 . ?
O58 Nd8 O32 65.9(6) . . ?
O55 Nd8 O32 70.0(5) . . ?
O5W Nd8 O32 110.7(16) . . ?
O49 Nd8 O32 133.5(5) 12_664 . ?
O3 Nd8 O32 73.6(5) . . ?
O36 Nd8 O32 122.6(5) . . ?
O22 Nd8 O32 141.8(5) 12_664 . ?
O38 Nd8 O32 64.5(5) . . ?
O58 Nd8 Nd5 160.4(5) . . ?
O55 Nd8 Nd5 63.9(3) . . ?
O5W Nd8 Nd5 100.1(11) . . ?
O49 Nd8 Nd5 32.7(3) 12_664 . ?
O3 Nd8 Nd5 106.4(4) . . ?
O36 Nd8 Nd5 35.8(4) . . ?
O22 Nd8 Nd5 82.0(3) 12_664 . ?
O38 Nd8 Nd5 99.7(4) . . ?
O32 Nd8 Nd5 133.7(4) . . ?
O58 Nd8 Nd4 100.4(5) . . ?
O55 Nd8 Nd4 35.0(3) . . ?
O5W Nd8 Nd4 133.5(17) . . ?
O49 Nd8 Nd4 103.0(3) 12_664 . ?
O3 Nd8 Nd4 75.5(4) . . ?
O36 Nd8 Nd4 98.7(4) . . ?
O22 Nd8 Nd4 159.1(4) 12_664 . ?
O38 Nd8 Nd4 68.3(5) . . ?
O32 Nd8 Nd4 35.1(4) . . ?
Nd5 Nd8 Nd4 98.86(4) . . ?
O10 Ni1 O4 93.6(8) . . ?
O10 Ni1 O53 100.3(7) . . ?
O4 Ni1 O53 78.0(6) . . ?
O10 Ni1 O1 172.0(8) . . ?
O4 Ni1 O1 89.2(7) . . ?
O53 Ni1 O1 87.5(7) . . ?
O10 Ni1 O2 87.6(9) . 6_566 ?
O4 Ni1 O2 175.7(7) . 6_566 ?
O53 Ni1 O2 97.6(7) . 6_566 ?
O1 Ni1 O2 90.2(8) . 6_566 ?
O10 Ni1 N1 93.1(8) . . ?
O4 Ni1 N1 85.1(7) . . ?
O53 Ni1 N1 159.0(7) . . ?
O1 Ni1 N1 79.7(8) . . ?
O2 Ni1 N1 99.0(8) 6_566 . ?
O10 Ni1 Nd6 143.9(6) . . ?
O4 Ni1 Nd6 87.3(5) . . ?
O53 Ni1 Nd6 44.6(4) . . ?
O1 Ni1 Nd6 43.6(6) . . ?
O2 Ni1 Nd6 89.3(6) 6_566 . ?
N1 Ni1 Nd6 122.9(6) . . ?
O15 Ni2 O8 87.9(7) . 6_566 ?
O15 Ni2 O7 168.8(7) . . ?
O8 Ni2 O7 90.9(6) 6_566 . ?
O15 Ni2 O6 92.0(7) . . ?
O8 Ni2 O6 174.6(6) 6_566 . ?
O7 Ni2 O6 90.2(6) . . ?
O15 Ni2 O52 103.7(7) . . ?
O8 Ni2 O52 94.7(6) 6_566 . ?
O7 Ni2 O52 87.5(5) . . ?
O6 Ni2 O52 80.1(6) . . ?
O15 Ni2 N2 89.9(8) . . ?
O8 Ni2 N2 100.3(7) 6_566 . ?
O7 Ni2 N2 79.3(7) . . ?
O6 Ni2 N2 85.1(7) . . ?
O52 Ni2 N2 160.1(7) . . ?
O15 Ni2 Nd1 146.6(6) . . ?
O8 Ni2 Nd1 89.2(4) 6_566 . ?
O7 Ni2 Nd1 44.4(4) . . ?
O6 Ni2 Nd1 87.9(4) . . ?
O52 Ni2 Nd1 43.4(3) . . ?
N2 Ni2 Nd1 123.2(6) . . ?
O9 Ni3 O46 83.2(6) . . ?
O9 Ni3 O31 87.8(7) . . ?
O46 Ni3 O31 97.8(6) . . ?
O9 Ni3 O19 173.9(7) . . ?
O46 Ni3 O19 100.1(6) . . ?
O31 Ni3 O19 86.7(7) . . ?
O9 Ni3 O12 88.0(6) . . ?
O46 Ni3 O12 82.8(6) . . ?
O31 Ni3 O12 175.7(7) . . ?
O19 Ni3 O12 97.5(6) . . ?
O9 Ni3 N3 82.8(8) . . ?
O46 Ni3 N3 160.4(8) . . ?
O31 Ni3 N3 95.4(8) . . ?
O19 Ni3 N3 95.2(8) . . ?
O12 Ni3 N3 82.9(7) . . ?
O9 Ni3 Nd4 43.8(4) . . ?
O46 Ni3 Nd4 41.7(4) . . ?
O31 Ni3 Nd4 83.2(5) . . ?
O19 Ni3 Nd4 137.7(5) . . ?
O12 Ni3 Nd4 94.5(4) . . ?
N3 Ni3 Nd4 126.6(7) . . ?
O47 Ni4 O29 96.0(6) . . ?
O47 Ni4 O17 102.6(6) . . ?
O29 Ni4 O17 88.0(7) . . ?
O47 Ni4 O14 83.4(6) . . ?
O29 Ni4 O14 179.4(7) . . ?
O17 Ni4 O14 91.8(6) . . ?
O47 Ni4 N4 160.0(7) . . ?
O29 Ni4 N4 98.0(7) . . ?
O17 Ni4 N4 92.1(8) . . ?
O14 Ni4 N4 82.6(7) . . ?
O47 Ni4 O16 84.3(6) . . ?
O29 Ni4 O16 91.2(6) . . ?
O17 Ni4 O16 173.1(6) . . ?
O14 Ni4 O16 89.1(5) . . ?
N4 Ni4 O16 81.2(8) . . ?
O47 Ni4 Nd3 42.3(4) . . ?
O29 Ni4 Nd3 83.6(4) . . ?
O17 Ni4 Nd3 142.1(4) . . ?
O14 Ni4 Nd3 96.2(4) . . ?
N4 Ni4 Nd3 125.6(6) . . ?
O16 Ni4 Nd3 44.5(4) . . ?
O48 Ni5 O20 85.2(6) . . ?
O48 Ni5 O18 83.4(6) . . ?
O20 Ni5 O18 86.9(6) . . ?
O48 Ni5 O28 96.9(6) . . ?
O20 Ni5 O28 177.0(6) . . ?
O18 Ni5 O28 91.2(6) . . ?
O48 Ni5 O23 96.9(6) . . ?
O20 Ni5 O23 91.6(6) . . ?
O18 Ni5 O23 178.4(6) . . ?
O28 Ni5 O23 90.3(6) . . ?
O48 Ni5 N5 160.5(7) . . ?
O20 Ni5 N5 81.5(7) . . ?
O18 Ni5 N5 81.7(7) . . ?
O28 Ni5 N5 96.0(7) . . ?
O23 Ni5 N5 97.6(7) . . ?
O49 Ni6 N6 158.0(8) . . ?
O49 Ni6 O2W 98.9(7) . . ?
N6 Ni6 O2W 96.9(8) . . ?
O49 Ni6 O24 80.2(7) . . ?
N6 Ni6 O24 84.8(8) . . ?
O2W Ni6 O24 176.8(8) . . ?
O49 Ni6 O11 102.4(7) . . ?
N6 Ni6 O11 93.2(8) . . ?
O2W Ni6 O11 88.8(9) . . ?
O24 Ni6 O11 88.4(7) . . ?
O49 Ni6 O22 82.0(6) . . ?
N6 Ni6 O22 83.0(8) . . ?
O2W Ni6 O22 88.9(8) . . ?
O24 Ni6 O22 94.0(6) . . ?
O11 Ni6 O22 175.2(7) . . ?
O27 Ni7 O50 83.7(6) . . ?
O27 Ni7 O3W 177.1(7) . . ?
O50 Ni7 O3W 93.8(6) . . ?
O27 Ni7 O26 93.7(6) . . ?
O50 Ni7 O26 81.9(7) . . ?
O3W Ni7 O26 87.4(7) . . ?
O27 Ni7 O13 90.1(7) . . ?
O50 Ni7 O13 102.6(6) . . ?
O3W Ni7 O13 88.9(8) . . ?
O26 Ni7 O13 174.4(7) . . ?
O27 Ni7 N7 83.8(7) . . ?
O50 Ni7 N7 159.3(6) . . ?
O3W Ni7 N7 99.0(7) . . ?
O26 Ni7 N7 82.5(7) . . ?
O13 Ni7 N7 93.9(6) . . ?
C2 O1 Ni1 125.0(18) . . ?
C2 O1 Nd6 133.0(16) . . ?
Ni1 O1 Nd6 101.2(8) . . ?
C2 O2 Ni1 122(3) . 12_664 ?
C4 O3 Nd8 128.1(16) . . ?
C4 O4 Ni1 116.6(17) . . ?
C4 O4 Nd4 139.5(17) . . ?
Ni1 O4 Nd4 101.8(6) . . ?
C6 O5 Nd7 129.9(19) . . ?
C6 O6 Ni2 112.9(14) . . ?
C6 O6 Nd3 147.2(15) . . ?
Ni2 O6 Nd3 98.3(6) . . ?
C8 O7 Ni2 115.8(19) . . ?
C8 O7 Nd1 144.3(18) . . ?
Ni2 O7 Nd1 99.9(5) . . ?
C8 O8 Ni2 120.9(15) . 12_664 ?
C10 O9 Ni3 119.4(16) . . ?
C10 O9 Nd4 139.2(15) . . ?
Ni3 O9 Nd4 101.4(6) . . ?
C10 O10 Ni1 128(2) . . ?
C12 O11 Ni6 128.6(18) . . ?
C12 O12 Ni3 113.3(14) . . ?
C12 O12 Nd5 141.9(14) . 6_566 ?
Ni3 O12 Nd5 101.1(6) . 6_566 ?
C14 O13 Ni7 125.5(16) . . ?
C14 O14 Ni4 110.2(15) . . ?
C14 O14 Nd2 147.4(14) . 6_566 ?
Ni4 O14 Nd2 100.9(7) . 6_566 ?
C16 O15 Ni2 118.8(15) . . ?
C16 O16 Ni4 109.5(17) . . ?
C16 O16 Nd3 151.4(17) . . ?
Ni4 O16 Nd3 98.3(6) . . ?
C18 O17 Ni4 122.7(18) . . ?
C18 O18 Ni5 115.8(15) . . ?
C18 O18 Nd2 138.9(17) . 6_566 ?
Ni5 O18 Nd2 103.1(7) . 6_566 ?
C20 O19 Ni3 125(2) . . ?
C20 O20 Ni5 118.5(19) . . ?
C20 O20 Nd5 140.7(19) . 6_566 ?
Ni5 O20 Nd5 100.8(7) . 6_566 ?
C22 O22 Ni6 111(2) . . ?
C22 O22 Nd8 146(2) . 6_566 ?
Ni6 O22 Nd8 103.1(7) . 6_566 ?
C24 O23 Ni5 122.4(15) . . ?
C24 O24 Ni6 113.6(17) . . ?
C24 O24 Nd5 140.5(15) . 6_566 ?
Ni6 O24 Nd5 102.2(6) . 6_566 ?
C26 O26 Ni7 113.4(18) . . ?
C26 O26 Nd7 142.3(16) . 6_566 ?
Ni7 O26 Nd7 103.6(7) . 6_566 ?
C28 O27 Ni7 110.3(19) . . ?
C28 O27 Nd2 144.9(16) . 6_566 ?
Ni7 O27 Nd2 103.1(6) . 6_566 ?
C28 O28 Ni5 123.4(14) . . ?
C30 O29 Ni4 128.0(15) . . ?
C30 O30 Nd3 131.9(15) . . ?
C30 O30 Nd7 119.3(15) . . ?
Nd3 O30 Nd7 108.5(6) . . ?
C32 O31 Ni3 129.8(17) . . ?
C32 O32 Nd4 132.2(18) . . ?
C32 O32 Nd8 117.3(18) . . ?
Nd4 O32 Nd8 109.5(5) . . ?
N9 O33 Nd2 131.3(15) . . ?
N9 O33 Nd3 120.4(14) . 12_664 ?
Nd2 O33 Nd3 108.2(5) . 12_664 ?
N9 O34 Nd7 140.8(14) . . ?
N9 O34 Nd3 98.6(13) . . ?
Nd7 O34 Nd3 115.6(5) . . ?
N9 O35 Nd1 138.3(12) . . ?
N9 O35 Nd3 98.3(13) . . ?
Nd1 O35 Nd3 106.9(5) . . ?
O37 C33 O36 133(2) . . ?
O37 C33 C34 114(2) . . ?
O36 C33 C34 112.8(19) . . ?
O39 C34 O38 124(2) . . ?
O39 C34 C33 120(2) . . ?
O38 C34 C33 116(2) . . ?
C33 O36 Nd8 119.3(15) . . ?
C33 O36 Nd5 130.8(15) . . ?
Nd8 O36 Nd5 109.7(7) . . ?
C33 O37 Nd7 118.2(14) . . ?
C33 O37 Nd2 132.3(14) . . ?
Nd7 O37 Nd2 109.1(5) . . ?
C34 O38 Nd8 120.1(15) . . ?
C34 O39 Nd7 115.3(18) . . ?
O40 N10 O41 113(6) . . ?
O40 N10 O42 94(3) . . ?
O41 N10 O42 88(3) . . ?
N10 O40 Nd3 157(3) . . ?
N10 O41 Nd4 160(3) . . ?
O45 N11 O44 119(3) . . ?
O45 N11 O43 129(3) . . ?
O44 N11 O43 112(3) . . ?
Ni3 O46 Nd4 103.8(5) . . ?
Ni3 O46 Nd5 104.2(6) . 6_566 ?
Nd4 O46 Nd5 119.5(5) . 6_566 ?
Ni4 O47 Nd3 103.5(5) . . ?
Ni4 O47 Nd2 104.7(5) . 6_566 ?
Nd3 O47 Nd2 118.5(5) . 6_566 ?
Ni5 O48 Nd5 107.5(6) . 6_566 ?
Ni5 O48 Nd2 107.3(5) . 6_566 ?
Nd5 O48 Nd2 107.1(5) 6_566 6_566 ?
Ni6 O49 Nd8 107.2(5) . 6_566 ?
Ni6 O49 Nd5 108.6(6) . 6_566 ?
Nd8 O49 Nd5 114.6(6) 6_566 6_566 ?
Ni7 O50 Nd7 107.7(6) . 6_566 ?
Ni7 O50 Nd2 104.8(6) . 6_566 ?
Nd7 O50 Nd2 114.2(6) 6_566 6_566 ?
Nd5 O51 Nd2 116.2(6) . . ?
Ni2 O52 Nd3 111.4(5) . . ?
Ni2 O52 Nd1 100.3(5) . . ?
Nd3 O52 Nd1 113.3(5) . . ?
Ni1 O53 Nd4 113.7(7) . . ?
Ni1 O53 Nd6 100.4(6) . . ?
Nd4 O53 Nd6 111.6(5) . . ?
N8 O55 Nd8 146.9(15) . . ?
N8 O55 Nd4 94.8(14) . . ?
Nd8 O55 Nd4 113.4(5) . . ?
N8 O56 Nd5 129.5(14) . . ?
N8 O56 Nd4 121.7(14) . 12_664 ?
Nd5 O56 Nd4 108.8(6) . 12_664 ?
N8 O57 Nd6 141.3(12) . . ?
N8 O57 Nd4 97.9(12) . . ?
Nd6 O57 Nd4 108.5(5) . . ?
O62 N12 O64 118(4) . . ?
O62 N12 O63 104(3) . . ?
O64 N12 O63 136(4) . . ?
C1 N1 C3 120(2) . . ?
C1 N1 Ni1 109.8(18) . . ?
C3 N1 Ni1 105.2(16) . . ?
C7 N2 C5 121(2) . . ?
C7 N2 Ni2 109.1(13) . . ?
C5 N2 Ni2 103.1(14) . . ?
C9 N3 C11 116(3) . . ?
C9 N3 Ni3 105.9(15) . . ?
C11 N3 Ni3 109.2(15) . . ?
C15 N4 C13 112(2) . . ?
C15 N4 Ni4 112.0(15) . . ?
C13 N4 Ni4 105.8(14) . . ?
C19 N5 C17 114(2) . . ?
C19 N5 Ni5 108.9(13) . . ?
C17 N5 Ni5 101.6(13) . . ?
C21 N6 C23 113(3) . . ?
C21 N6 Ni6 107.8(15) . . ?
C23 N6 Ni6 107.2(14) . . ?
C27 N7 C25 115.2(17) . . ?
C27 N7 Ni7 107.0(13) . . ?
C25 N7 Ni7 104.3(13) . . ?
O56 N8 O55 121(2) . . ?
O56 N8 O57 125.0(19) . . ?
O55 N8 O57 114(2) . . ?
O56 N8 Nd4 180(2) . . ?
O55 N8 Nd4 58.6(12) . . ?
O57 N8 Nd4 55.4(11) . . ?
O33 N9 O34 125(2) . . ?
O33 N9 O35 126(2) . . ?
O34 N9 O35 110(2) . . ?
C31 O58 Nd8 122.9(17) . . ?
C29 O59 Nd7 114.0(18) . . ?
N1 C1 C2 126(2) . . ?
O2 C2 O1 132(3) . . ?
O2 C2 C1 135(3) . . ?
O1 C2 C1 93(3) . . ?
N1 C3 C4 113(2) . . ?
O4 C4 O3 131(2) . . ?
O4 C4 C3 115(3) . . ?
O3 C4 C3 114(3) . . ?
N2 C5 C6 119(2) . . ?
O5 C6 O6 123(3) . . ?
O5 C6 C5 121(3) . . ?
O6 C6 C5 114(2) . . ?
N2 C7 C8 110.4(18) . . ?
O7 C8 O8 124(3) . . ?
O7 C8 C7 117(3) . . ?
O8 C8 C7 118(2) . . ?
N3 C9 C10 120(3) . . ?
O10 C10 O9 125(2) . . ?
O10 C10 C9 130(3) . . ?
O9 C10 C9 104(3) . . ?
N3 C11 C12 108(2) . . ?
O11 C12 O12 121(2) . . ?
O11 C12 C11 119(3) . . ?
O12 C12 C11 120(3) . . ?
C14 C13 N4 116(2) . . ?
O13 C14 O14 119(2) . . ?
O13 C14 C13 120(2) . . ?
O14 C14 C13 121(2) . . ?
N4 C15 C16 107(2) . . ?
O16 C16 O15 123(2) . . ?
O16 C16 C15 126(3) . . ?
O15 C16 C15 110(2) . . ?
C18 C17 N5 115(2) . . ?
O17 C18 O18 127(3) . . ?
O17 C18 C17 118(3) . . ?
O18 C18 C17 114(2) . . ?
N5 C19 C20 117(2) . . ?
O19 C20 O20 126(3) . . ?
O19 C20 C19 120(2) . . ?
O20 C20 C19 113(3) . . ?
C22 C21 N6 114(2) . . ?
O22 C22 O21 122(3) . . ?
O22 C22 C21 121(4) . . ?
O21 C22 C21 117(2) . . ?
N6 C23 C24 113(2) . . ?
O24 C24 O23 127(2) . . ?
O24 C24 C23 119(2) . . ?
O23 C24 C23 113(2) . . ?
C26 C25 N7 118(2) . . ?
O25 C26 O26 125(2) . . ?
O25 C26 C25 116(3) . . ?
O26 C26 C25 119(3) . . ?
N7 C27 C28 108(2) . . ?
O27 C28 O28 123(2) . . ?
O27 C28 C27 128(3) . . ?
O28 C28 C27 109(2) . . ?
O59 C29 C30 115(3) . . ?
O30 C30 O29 129.4(18) . . ?
O30 C30 C29 118(3) . . ?
O29 C30 C29 112(3) . . ?
O58 C31 C32 101(3) . . ?
O32 C32 O31 127(2) . . ?
O32 C32 C31 124(3) . . ?
O31 C32 C31 109(3) . . ?
O01 N13 O02 127(4) . . ?
O01 N13 O03 131(4) . . ?
O02 N13 O03 98(3) . . ?

loop_
_geom_bond_atom_site_label_1
_geom_bond_atom_site_label_2
_geom_bond_distance
_geom_bond_site_symmetry_2
_geom_bond_publ_flag
Nd1 O52 2.429(12) . ?
Nd1 O52 2.429(12) 6_566 ?
Nd1 O52 2.429(12) 12_664 ?
Nd1 O35 2.432(16) 6_566 ?
Nd1 O35 2.432(16) . ?
Nd1 O35 2.432(16) 12_664 ?
Nd1 O7 2.468(16) 6_566 ?
Nd1 O7 2.468(16) . ?
Nd1 O7 2.468(15) 12_664 ?
Nd1 Ni2 3.474(3) 6_566 ?
Nd1 Ni2 3.474(3) . ?
Nd1 Ni2 3.474(3) 12_664 ?
Nd2 O51 2.349(15) . ?
Nd2 O50 2.472(15) 12_664 ?
Nd2 O47 2.481(13) 12_664 ?
Nd2 O48 2.489(15) 12_664 ?
Nd2 O14 2.516(16) 12_664 ?
Nd2 O33 2.531(16) . ?
Nd2 O18 2.532(16) 12_664 ?
Nd2 O27 2.541(16) 12_664 ?
Nd2 O37 2.554(15) . ?
Nd2 Nd5 3.9815(17) . ?
Nd2 Nd7 4.0981(17) . ?
Nd3 O52 2.313(13) . ?
Nd3 O47 2.399(12) . ?
Nd3 O40 2.438(18) . ?
Nd3 O16 2.454(16) . ?
Nd3 O30 2.475(16) . ?
Nd3 O35 2.498(14) . ?
Nd3 O34 2.498(14) . ?
Nd3 O33 2.645(15) 6_566 ?
Nd3 O6 2.708(16) . ?
Nd3 Ni4 3.467(3) . ?
Nd3 Nd7 4.1051(17) . ?
Nd4 O53 2.310(13) . ?
Nd4 O46 2.381(14) . ?
Nd4 O41 2.434(18) . ?
Nd4 O9 2.456(15) . ?
Nd4 O57 2.492(15) . ?
Nd4 O32 2.509(17) . ?
Nd4 O55 2.568(14) . ?
Nd4 O56 2.610(15) 6_566 ?
Nd4 O4 2.656(15) . ?
Nd4 N8 3.00(3) . ?
Nd4 Ni3 3.478(3) . ?
Nd4 Nd6 3.9692(15) . ?
Nd5 O51 2.342(14) . ?
Nd5 O49 2.431(14) 12_664 ?
Nd5 O48 2.460(13) 12_664 ?
Nd5 O46 2.481(14) 12_664 ?
Nd5 O12 2.532(16) 12_664 ?
Nd5 O36 2.544(17) . ?
Nd5 O56 2.556(15) . ?
Nd5 O24 2.569(19) 12_664 ?
Nd5 O20 2.584(16) 12_664 ?
Nd5 Nd8 4.0918(18) . ?
Nd6 O57 2.400(14) 6_566 ?
Nd6 O57 2.400(14) . ?
Nd6 O57 2.400(14) 12_664 ?
Nd6 O1 2.45(2) 6_566 ?
Nd6 O1 2.45(2) . ?
Nd6 O1 2.45(2) 12_664 ?
Nd6 O53 2.488(14) . ?
Nd6 O53 2.488(14) 6_566 ?
Nd6 O53 2.488(14) 12_664 ?
Nd6 Ni1 3.486(3) 6_566 ?
Nd6 Ni1 3.486(3) . ?
Nd6 Ni1 3.486(3) 12_664 ?
Nd7 O34 2.352(12) . ?
Nd7 O50 2.409(16) 12_664 ?
Nd7 O4W 2.43(2) . ?
Nd7 O37 2.475(15) . ?
Nd7 O5 2.479(17) . ?
Nd7 O59 2.49(2) . ?
Nd7 O26 2.497(18) 12_664 ?
Nd7 O39 2.53(2) . ?
Nd7 O30 2.582(17) . ?
Nd8 O58 2.33(2) . ?
Nd8 O55 2.345(12) . ?
Nd8 O5W 2.43(5) . ?
Nd8 O49 2.431(14) 12_664 ?
Nd8 O3 2.432(18) . ?
Nd8 O36 2.459(18) . ?
Nd8 O22 2.467(17) 12_664 ?
Nd8 O38 2.494(19) . ?
Nd8 O32 2.523(17) . ?
Ni1 O10 1.979(17) . ?
Ni1 O4 2.005(14) . ?
Ni1 O53 2.035(13) . ?
Ni1 O1 2.045(15) . ?
Ni1 O2 2.07(2) 6_566 ?
Ni1 N1 2.089(18) . ?
Ni2 O15 2.004(16) . ?
Ni2 O8 2.043(16) 6_566 ?
Ni2 O7 2.059(14) . ?
Ni2 O6 2.067(16) . ?
Ni2 O52 2.087(11) . ?
Ni2 N2 2.099(16) . ?
Ni3 O9 2.025(14) . ?
Ni3 O46 2.029(12) . ?
Ni3 O31 2.033(15) . ?
Ni3 O19 2.044(16) . ?
Ni3 O12 2.076(15) . ?
Ni3 N3 2.114(19) . ?
Ni4 O47 2.007(11) . ?
Ni4 O29 2.010(13) . ?
Ni4 O17 2.030(15) . ?
Ni4 O14 2.096(14) . ?
Ni4 N4 2.11(2) . ?
Ni4 O16 2.121(15) . ?
Ni5 O48 1.941(12) . ?
Ni5 O20 2.016(15) . ?
Ni5 O18 2.028(13) . ?
Ni5 O28 2.053(15) . ?
Ni5 O23 2.081(14) . ?
Ni5 N5 2.108(16) . ?
Ni6 O49 2.007(12) . ?
Ni6 N6 2.021(16) . ?
Ni6 O2W 2.041(17) . ?
Ni6 O24 2.055(14) . ?
Ni6 O11 2.066(17) . ?
Ni6 O22 2.094(16) . ?
Ni7 O27 1.982(13) . ?
Ni7 O50 2.007(12) . ?
Ni7 O3W 2.031(17) . ?
Ni7 O26 2.038(14) . ?
Ni7 O13 2.078(13) . ?
Ni7 N7 2.081(13) . ?
O1 C2 1.57(4) . ?
O2 C2 0.95(4) . ?
O2 Ni1 2.07(2) 12_664 ?
O3 C4 1.26(3) . ?
O4 C4 1.26(3) . ?
O5 C6 1.24(3) . ?
O6 C6 1.30(3) . ?
O7 C8 1.26(3) . ?
O8 C8 1.29(3) . ?
O8 Ni2 2.043(16) 12_664 ?
O9 C10 1.51(4) . ?
O10 C10 1.08(4) . ?
O11 C12 1.18(3) . ?
O12 C12 1.32(3) . ?
O12 Nd5 2.532(16) 6_566 ?
O13 C14 1.25(3) . ?
O14 C14 1.30(3) . ?
O14 Nd2 2.516(16) 6_566 ?
O15 C16 1.35(3) . ?
O16 C16 1.20(3) . ?
O17 C18 1.26(3) . ?
O18 C18 1.28(3) . ?
O18 Nd2 2.532(16) 6_566 ?
O19 C20 1.19(3) . ?
O20 C20 1.29(3) . ?
O20 Nd5 2.584(16) 6_566 ?
O21 C22 1.30(5) . ?
O22 C22 1.25(3) . ?
O22 Nd8 2.467(17) 6_566 ?
O23 C24 1.25(3) . ?
O24 C24 1.23(3) . ?
O24 Nd5 2.569(19) 6_566 ?
O25 C26 1.21(3) . ?
O26 C26 1.24(3) . ?
O26 Nd7 2.497(18) 6_566 ?
O27 C28 1.17(3) . ?
O27 Nd2 2.541(16) 6_566 ?
O28 C28 1.37(3) . ?
O29 C30 1.27(3) . ?
O30 C30 1.25(3) . ?
O31 C32 1.33(4) . ?
O32 C32 1.25(3) . ?
O33 N9 1.26(3) . ?
O33 Nd3 2.645(15) 12_664 ?
O34 N9 1.37(2) . ?
O35 N9 1.38(3) . ?
C33 O37 1.24(2) . ?
C33 O36 1.33(3) . ?
C33 C34 1.66(3) . ?
C34 O39 1.16(3) . ?
C34 O38 1.25(3) . ?
N10 O40 1.32(6) . ?
N10 O41 1.39(6) . ?
N10 O42 1.72(5) . ?
N11 O45 1.24(3) . ?
N11 O44 1.30(3) . ?
N11 O43 1.30(4) . ?
O46 Nd5 2.481(14) 6_566 ?
O47 Nd2 2.481(13) 6_566 ?
O48 Nd5 2.460(13) 6_566 ?
O48 Nd2 2.489(15) 6_566 ?
O49 Nd8 2.431(14) 6_566 ?
O49 Nd5 2.431(14) 6_566 ?
O50 Nd7 2.409(16) 6_566 ?
O50 Nd2 2.472(15) 6_566 ?
O55 N8 1.35(2) . ?
O56 N8 1.29(3) . ?
O56 Nd4 2.610(15) 12_664 ?
O57 N8 1.36(3) . ?
N12 O62 1.248(10) . ?
N12 O64 1.251(10) . ?
N12 O63 1.251(10) . ?
N1 C1 1.32(3) . ?
N1 C3 1.48(3) . ?
N2 C7 1.42(3) . ?
N2 C5 1.42(3) . ?
N3 C9 1.50(4) . ?
N3 C11 1.52(3) . ?
N4 C15 1.38(3) . ?
N4 C13 1.44(3) . ?
N5 C19 1.40(3) . ?
N5 C17 1.49(3) . ?
N6 C21 1.47(3) . ?
N6 C23 1.53(3) . ?
N7 C27 1.45(3) . ?
N7 C25 1.46(3) . ?
O58 C31 1.57(4) . ?
O59 C29 1.47(4) . ?
C1 C2 1.73(4) . ?
C3 C4 1.62(4) . ?
C5 C6 1.54(4) . ?
C7 C8 1.53(4) . ?
C9 C10 1.52(4) . ?
C11 C12 1.59(3) . ?
C13 C14 1.44(4) . ?
C15 C16 1.59(3) . ?
C17 C18 1.47(3) . ?
C19 C20 1.54(4) . ?
C21 C22 1.45(5) . ?
C23 C24 1.54(3) . ?
C25 C26 1.41(3) . ?
C27 C28 1.50(3) . ?
C29 C30 1.484(10) . ?
C31 C32 1.59(4) . ?
O01 N13 1.246(10) . ?
O02 N13 1.264(10) . ?
O03 N13 1.264(10) . ?
